data_7062176
loop_
_publ_author_name
'Wang, Yi-Han'
'Qin, Yu'
'Tang, Shen'
'Teng, Qing-Hu'
'Zhu, Meng-Meng'
'Peng, Song'
'Wang, Kai'
'Liang, Fu-Pei'

_publ_section_title
;
 Asymmetric {Dy4} metallogrid and double-layered {Dy8} cage clusters from
 carboxylic decorated o-vanillin Schiff bases: syntheses, topological
 variation, and single molecule magnet behaviors
;
_journal_issue 4
_journal_name_full 'New Journal of Chemistry'
_journal_page_first 2052
_journal_page_last 2059
_journal_paper_doi 10.1039/D2NJ04701B
_journal_volume 47
_journal_year 2023
_chemical_formula_moiety 'C91 H67 Cl6 Dy4 N6 O27, 6(C H4 O), C2 H3 N'
_chemical_formula_sum 'C99 H94 Cl6 Dy4 N7 O33'
_chemical_formula_weight 2772.51
_space_group_crystal_system monoclinic
_space_group_IT_number 14
_space_group_name_Hall '-P 2ybc'
_space_group_name_H-M_alt 'P 1 21/c 1'
_atom_sites_solution_hydrogens mixed
_atom_sites_solution_primary direct
_audit_creation_date 2022-09-22
_audit_creation_method
;
Olex2 1.5
(compiled 2022.04.07 svn.rca3783a0 for OlexSys, GUI svn.r6498)
;
_audit_update_record
;
2022-09-23 deposited with the CCDC.	2022-12-22 downloaded from the CCDC.
;
_cell_angle_alpha 90
_cell_angle_beta 100.539(3)
_cell_angle_gamma 90
_cell_formula_units_Z 4
_cell_length_a 29.0219(7)
_cell_length_b 19.1466(5)
_cell_length_c 19.2115(5)
_cell_measurement_reflns_used 21768
_cell_measurement_temperature 100.01
_cell_measurement_theta_max 28.8080
_cell_measurement_theta_min 3.4650
_cell_volume 10495.2(5)
_computing_cell_refinement 'CrysAlisPro 1.171.39.46 (Rigaku OD, 2018)'
_computing_data_collection 'CrysAlisPro 1.171.39.46 (Rigaku OD, 2018)'
_computing_data_reduction 'CrysAlisPro 1.171.39.46 (Rigaku OD, 2018)'
_computing_molecular_graphics 'Olex2 1.5 (Dolomanov et al., 2009)'
_computing_publication_material 'Olex2 1.5 (Dolomanov et al., 2009)'
_computing_structure_refinement 'SHELXL 2018/3 (Sheldrick, 2015)'
_computing_structure_solution 'SHELXS  (Sheldrick, 2008)'
_diffrn_ambient_environment N~2~
_diffrn_ambient_temperature 100.01
_diffrn_detector 'CCD plate'
_diffrn_detector_area_resol_mean 16.0233
_diffrn_detector_type Eos
_diffrn_measured_fraction_theta_full 0.997
_diffrn_measured_fraction_theta_max 0.998
_diffrn_measurement_details
;
List of Runs (angles in degrees, time in seconds):

  # Type    Start    End  Width  t~exp~   \w     \q     \k     \f   Frames
#--------------------------------------------------------------------------
  1  \w    -11.00  45.00   1.00   20.00    --   18.63  77.00  60.00   56
  2  \w     20.00  61.00   1.00   20.00    --   18.63 -99.00-150.00   41
  3  \w    -50.00  34.00   1.00   20.00    --   18.63 -57.00  90.00   84
  4  \w     -3.00  89.00   1.00   20.00    --   18.63  77.00 -60.00   92
  5  \w    -25.00  91.00   1.00   20.00    --   18.63  19.00 -90.00  116
;
_diffrn_measurement_device 'four-circle diffractometer'
_diffrn_measurement_device_type 'SuperNova, Single source at offset/far, Eos'
_diffrn_measurement_method '\w scans'
_diffrn_orient_matrix_type 'CrysAlisPro convention (1999,Acta A55,543-557)'
_diffrn_orient_matrix_UB_11 0.0027047000
_diffrn_orient_matrix_UB_12 0.0165535000
_diffrn_orient_matrix_UB_13 0.0335603000
_diffrn_orient_matrix_UB_21 0.0017752000
_diffrn_orient_matrix_UB_22 0.0328351000
_diffrn_orient_matrix_UB_23 -0.0163423000
_diffrn_orient_matrix_UB_31 -0.0246523000
_diffrn_orient_matrix_UB_32 0.0041852000
_diffrn_orient_matrix_UB_33 -0.0044383000
_diffrn_radiation_monochromator mirror
_diffrn_radiation_probe x-ray
_diffrn_radiation_type 'Mo K\a'
_diffrn_radiation_wavelength 0.71073
_diffrn_reflns_av_R_equivalents 0.0732
_diffrn_reflns_av_unetI/netI 0.0740
_diffrn_reflns_Laue_measured_fraction_full 0.997
_diffrn_reflns_Laue_measured_fraction_max 0.998
_diffrn_reflns_limit_h_max 35
_diffrn_reflns_limit_h_min -35
_diffrn_reflns_limit_k_max 23
_diffrn_reflns_limit_k_min -21
_diffrn_reflns_limit_l_max 23
_diffrn_reflns_limit_l_min -23
_diffrn_reflns_number 70408
_diffrn_reflns_point_group_measured_fraction_full 0.997
_diffrn_reflns_point_group_measured_fraction_max 0.998
_diffrn_reflns_theta_full 25.242
_diffrn_reflns_theta_max 26.000
_diffrn_reflns_theta_min 3.335
_diffrn_source 'micro-focus sealed X-ray tube'
_diffrn_source_type 'SuperNova (Mo) X-ray Source'
_exptl_absorpt_coefficient_mu 3.052
_exptl_absorpt_correction_T_max 1.00000
_exptl_absorpt_correction_T_min 0.19732
_exptl_absorpt_correction_type multi-scan
_exptl_absorpt_process_details
;
CrysAlisPro 1.171.39.46 (Rigaku Oxford Diffraction, 2018)
Empirical absorption correction using spherical harmonics,
 implemented in SCALE3 ABSPACK scaling algorithm.
;
_exptl_crystal_colour 'clear light yellow'
_exptl_crystal_colour_lustre clear
_exptl_crystal_colour_modifier light
_exptl_crystal_colour_primary yellow
_exptl_crystal_density_diffrn 1.755
_exptl_crystal_description block
_exptl_crystal_F_000 5468
_exptl_crystal_size_max 0.09
_exptl_crystal_size_mid 0.06
_exptl_crystal_size_min 0.05
_refine_diff_density_max 2.362
_refine_diff_density_min -3.470
_refine_diff_density_rms 0.235
_refine_ls_extinction_method none
_refine_ls_goodness_of_fit_ref 1.176
_refine_ls_hydrogen_treatment mixed
_refine_ls_matrix_type full
_refine_ls_number_parameters 1366
_refine_ls_number_reflns 20583
_refine_ls_number_restraints 30
_refine_ls_restrained_S_all 1.177
_refine_ls_R_factor_all 0.1092
_refine_ls_R_factor_gt 0.0772
_refine_ls_shift/su_max 0.001
_refine_ls_shift/su_mean 0.000
_refine_ls_structure_factor_coef Fsqd
_refine_ls_weighting_details 'w=1/[\s^2^(Fo^2^)+(0.0001P)^2^+305.9250P] where P=(Fo^2^+2Fc^2^)/3'
_refine_ls_weighting_scheme calc
_refine_ls_wR_factor_gt 0.1530
_refine_ls_wR_factor_ref 0.1723
_reflns_Friedel_coverage 0.000
_reflns_number_gt 15423
_reflns_number_total 20583
_reflns_threshold_expression 'I > 2\s(I)'
_cod_data_source_file d2nj04701b2.cif
_cod_data_source_block ts20181019_sq
_cod_depositor_comments 'Adding full bibliography for 7062176--7062177.cif.'
_cod_database_code 7062176
_shelx_shelxl_version_number 2018/3
_chemical_oxdiff_formula 'C1 H1 O1 N1 Cl1 Dy1'
_shelx_space_group_comment
;
The symmetry employed for this shelxl refinement is uniquely defined
by the following loop, which should always be used as a source of
symmetry information in preference to the above space-group names.
They are only intended as comments.
;
_olex2_refinement_description
;
1. Fixed Uiso
 At 1.2 times of:
  All C(H) groups
 At 1.5 times of:
  All C(H,H) groups, All C(H,H,H) groups, All O(H) groups, All O(H,H) groups
2. Uiso/Uaniso restraints and constraints
Uanis(C55) \\sim Ueq, Uanis(C68) \\sim Ueq: with sigma of 0.005 and sigma for
terminal atoms of 0.01
Uanis(C33) \\sim Ueq, Uanis(C70) \\sim Ueq, Uanis(C26) \\sim Ueq: with sigma of
0.01 and sigma for terminal atoms of 0.02
3.a Riding coordinates:
 O26(H26), O28(H28A), O32(H32), O33(H33)
3.b Rotating group:
 O25(H25A,H25B), O27(H27A,H27B)
3.c Aromatic/amide H refined with riding coordinates:
 C4(H4), C5(H5), C6(H6), C8(H8), C12(H12), C13(H13), C14(H14), C19(H19),
 C20(H20), C21(H21), C23(H23), C27(H27), C28(H28), C29(H29), C34(H34), C35(H35),
  C36(H36), C38(H38), C42(H42), C43(H43), C44(H44), C49(H49), C50(H50),
 C51(H51), C53(H53), C57(H57), C58(H58), C59(H59), C64(H64), C65(H65), C66(H66),
  C68(H68), C72(H72), C73(H73), C74(H74), C79(H79), C80(H80), C81(H81),
 C83(H83), C87(H87), C88(H88), C89(H89)
3.d Idealised Me refined as rotating group:
 C15(H15A,H15B,H15C), C30(H30A,H30B,H30C), C45(H45A,H45B,H45C), C60(H60A,H60B,
 H60C), C90(H90A,H90B,H90C), C91(H91A,H91B,H91C), C96(H96A,H96B,H96C), C95(H95A,
 H95B,H95C), C94(H94A,H94B,H94C), C97(H97A,H97B,H97C), C98(H98A,H98B,H98C),
 C99(H99A,H99B,H99C), C93(H93A,H93B,H93C)
3.e Idealised tetrahedral OH refined as rotating group:
 O12(H12A), O29(H29A), O31(H31)
;
_platon_squeeze_void_probe_radius 1.20
_olex2_submission_special_instructions 'No special instructions were received'
_oxdiff_exptl_absorpt_empirical_details
;
Empirical correction (ABSPACK) includes:
- Absorption correction using spherical harmonics
- Frame scaling
;
_oxdiff_exptl_absorpt_empirical_full_max 3.505
_oxdiff_exptl_absorpt_empirical_full_min 0.487

loop_
_space_group_symop_operation_xyz
'x, y, z'
'-x, y+1/2, -z+1/2'
'-x, -y, -z'
'x, -y-1/2, z-1/2'

loop_
_atom_site_label
_atom_site_type_symbol
_atom_site_fract_x
_atom_site_fract_y
_atom_site_fract_z
_atom_site_U_iso_or_equiv
_atom_site_adp_type
_atom_site_occupancy
_atom_site_site_symmetry_order
_atom_site_calc_flag
_atom_site_refinement_flags_posn
_atom_site_refinement_flags_adp
_atom_site_refinement_flags_occupancy
_atom_site_disorder_assembly
_atom_site_disorder_group
Dy1 Dy 0.32499(2) 0.99020(3) -0.11944(3) 0.01950(13) Uani 1 1 d . . . . .
Dy2 Dy 0.21699(2) 1.10549(3) -0.14901(3) 0.01872(13) Uani 1 1 d . . . . .
Dy3 Dy 0.17337(2) 0.87688(3) 0.08176(3) 0.02030(13) Uani 1 1 d . . . . .
Dy4 Dy 0.29513(2) 0.89814(3) 0.17591(3) 0.01924(13) Uani 1 1 d . . . . .
Cl1 Cl 0.48209(11) 0.78429(19) -0.1190(2) 0.0422(9) Uani 1 1 d . . . . .
Cl2 Cl -0.00318(10) 0.89763(18) -0.13443(17) 0.0319(7) Uani 1 1 d . . . . .
Cl3 Cl 0.38103(12) 1.2350(2) -0.2358(2) 0.0531(11) Uani 1 1 d . . . . .
Cl4 Cl 0.06202(10) 1.02470(17) -0.01558(17) 0.0298(7) Uani 1 1 d . . . . .
Cl5 Cl 0.46344(11) 0.9931(2) 0.06408(17) 0.0365(8) Uani 1 1 d . . . . .
Cl6 Cl 0.12300(11) 0.83986(19) 0.30717(19) 0.0381(8) Uani 1 1 d . . . . .
O1 O 0.4276(3) 0.8944(5) -0.2234(5) 0.032(2) Uani 1 1 d . . . . .
O2 O 0.3938(3) 0.9529(4) -0.1450(4) 0.0225(17) Uani 1 1 d . . . . .
O3 O 0.2481(3) 0.9979(4) -0.1841(4) 0.0170(16) Uani 1 1 d . . . . .
O4 O 0.1758(3) 1.0587(4) -0.2632(4) 0.0281(19) Uani 1 1 d . . . . .
O5 O 0.0357(3) 0.7986(5) -0.0120(4) 0.0271(19) Uani 1 1 d . . . . .
O6 O 0.0969(3) 0.8587(4) 0.0427(4) 0.0240(18) Uani 1 1 d . . . . .
O7 O 0.2465(3) 0.8366(4) 0.0790(4) 0.0210(17) Uani 1 1 d . . . . .
O8 O 0.3248(3) 0.7794(4) 0.1509(4) 0.0257(18) Uani 1 1 d . . . . .
O9 O 0.2785(3) 1.2148(5) -0.3157(4) 0.033(2) Uani 1 1 d . . . . .
O10 O 0.2581(3) 1.1370(4) -0.2403(4) 0.0269(19) Uani 1 1 d . . . . .
O11 O 0.1464(3) 1.1469(4) -0.1645(4) 0.0248(18) Uani 1 1 d . . . . .
O13 O 0.1640(3) 0.9702(4) 0.0112(4) 0.0213(17) Uani 1 1 d . . . . .
O14 O 0.1889(3) 1.0175(4) -0.0809(4) 0.0246(18) Uani 1 1 d . . . . .
O15 O 0.2920(3) 1.0922(4) -0.0847(4) 0.0177(16) Uani 1 1 d . . . . .
O16 O 0.3791(2) 1.0948(4) -0.0929(4) 0.0210(17) Uani 1 1 d . . . . .
O17 O 0.3618(3) 0.9807(4) -0.0021(4) 0.0222(17) Uani 1 1 d . . . . .
O18 O 0.3276(3) 0.9245(4) 0.0757(4) 0.0205(17) Uani 1 1 d . . . . .
O19 O 0.2255(3) 0.9552(4) 0.1453(4) 0.0223(17) Uani 1 1 d . . . . .
O20 O 0.1381(3) 0.9568(4) 0.1565(4) 0.0217(17) Uani 1 1 d . . . . .
O21 O 0.2121(3) 0.7699(5) 0.2996(5) 0.033(2) Uani 1 1 d . . . . .
O22 O 0.2438(3) 0.8276(5) 0.2207(5) 0.040(2) Uani 1 1 d . . . . .
O23 O 0.3649(3) 0.8934(5) 0.2376(4) 0.0284(19) Uani 1 1 d . . . . .
O24 O 0.4553(3) 0.8851(6) 0.2404(5) 0.043(2) Uani 1 1 d . . . . .
O25 O 0.2708(3) 0.9311(4) -0.0574(4) 0.0255(18) Uani 1 1 d . . . . .
H25A H 0.243849 0.952945 -0.063640 0.038 Uiso 1 1 d R U . . .
H25B H 0.280629 0.933726 -0.011539 0.038 Uiso 1 1 d R U . . .
O26 O 0.3255(3) 1.0370(5) -0.2339(4) 0.032(2) Uani 1 1 d . . . . .
H26 H 0.304265 1.068055 -0.244249 0.048 Uiso 1 1 d R U . . .
O27 O 0.1540(3) 0.7795(5) 0.1439(5) 0.032(2) Uani 1 1 d . . . . .
H27A H 0.178711 0.755713 0.159851 0.049 Uiso 1 1 d R U . . .
H27B H 0.136950 0.751477 0.115294 0.049 Uiso 1 1 d R U . . .
O30 O 0.0564(3) 1.1261(5) -0.1728(5) 0.035(2) Uani 1 1 d . . . . .
N1 N 0.3114(3) 0.8746(5) -0.1723(5) 0.024(2) Uani 1 1 d . . . . .
N2 N 0.1666(3) 0.8159(5) -0.0310(5) 0.021(2) Uani 1 1 d . . . . .
N3 N 0.2218(3) 1.2373(5) -0.1542(5) 0.022(2) Uani 1 1 d . . . . .
N4 N 0.2199(3) 1.1468(5) -0.0228(5) 0.0174(19) Uani 1 1 d . . . . .
N5 N 0.3126(3) 1.0275(5) 0.1695(4) 0.020(2) Uani 1 1 d . . . . .
N6 N 0.2902(4) 0.9387(6) 0.3011(5) 0.027(2) Uani 1 1 d . . . . .
C1 C 0.4063(4) 0.8970(7) -0.1734(6) 0.025(3) Uani 1 1 d . . . . .
C2 C 0.3915(4) 0.8299(7) -0.1424(6) 0.027(3) Uani 1 1 d . . . . .
C3 C 0.4224(4) 0.7754(7) -0.1176(7) 0.032(3) Uani 1 1 d . . . . .
C4 C 0.4067(5) 0.7146(7) -0.0901(7) 0.034(3) Uani 1 1 d . . . . .
H4 H 0.427579 0.678982 -0.073436 0.041 Uiso 1 1 calc R U . . .
C5 C 0.3594(5) 0.7079(7) -0.0880(7) 0.032(3) Uani 1 1 d . . . . .
H5 H 0.348750 0.668204 -0.068060 0.038 Uiso 1 1 calc R U . . .
C6 C 0.3275(4) 0.7600(6) -0.1154(6) 0.022(2) Uani 1 1 d . . . . .
H6 H 0.295694 0.753821 -0.115902 0.026 Uiso 1 1 calc R U . . .
C7 C 0.3434(4) 0.8204(6) -0.1417(6) 0.026(3) Uani 1 1 d . . . . .
C8 C 0.2788(4) 0.8545(7) -0.2239(7) 0.029(3) Uani 1 1 d . . . . .
H8 H 0.279458 0.807872 -0.237357 0.034 Uiso 1 1 calc R U . . .
C9 C 0.2412(4) 0.8971(7) -0.2628(7) 0.026(3) Uani 1 1 d . . . . .
C10 C 0.2281(4) 0.9636(6) -0.2426(5) 0.017(2) Uani 1 1 d . . . . .
C11 C 0.1891(4) 0.9960(6) -0.2886(6) 0.024(3) Uani 1 1 d . . . . .
C12 C 0.1679(4) 0.9655(7) -0.3510(6) 0.029(3) Uani 1 1 d . . . . .
H12 H 0.143643 0.988827 -0.380265 0.034 Uiso 1 1 calc R U . . .
C13 C 0.1821(4) 0.9005(7) -0.3708(7) 0.032(3) Uani 1 1 d . . . . .
H13 H 0.167670 0.879928 -0.413097 0.038 Uiso 1 1 calc R U . . .
C14 C 0.2175(4) 0.8675(7) -0.3272(6) 0.030(3) Uani 1 1 d . . . . .
H14 H 0.226557 0.823511 -0.340112 0.036 Uiso 1 1 calc R U . . .
C15 C 0.1490(5) 1.1055(7) -0.3156(7) 0.039(3) Uani 1 1 d . . . . .
H15A H 0.147542 1.151064 -0.295202 0.058 Uiso 1 1 calc R U . . .
H15B H 0.117770 1.087547 -0.329818 0.058 Uiso 1 1 calc R U . . .
H15C H 0.163889 1.108647 -0.356123 0.058 Uiso 1 1 calc R U . . .
C16 C 0.0708(4) 0.8361(7) -0.0130(6) 0.025(3) Uani 1 1 d . . . . .
C17 C 0.0857(4) 0.8522(6) -0.0828(6) 0.022(2) Uani 1 1 d . . . . .
C18 C 0.0548(4) 0.8774(7) -0.1405(7) 0.029(3) Uani 1 1 d . . . . .
C19 C 0.0681(5) 0.8907(7) -0.2053(7) 0.036(3) Uani 1 1 d . . . . .
H19 H 0.046312 0.907203 -0.243349 0.044 Uiso 1 1 calc R U . . .
C20 C 0.1137(4) 0.8793(8) -0.2121(6) 0.033(3) Uani 1 1 d . . . . .
H20 H 0.123062 0.888569 -0.254956 0.040 Uiso 1 1 calc R U . . .
C21 C 0.1463(4) 0.8535(7) -0.1545(7) 0.031(3) Uani 1 1 d . . . . .
H21 H 0.177204 0.845601 -0.159453 0.037 Uiso 1 1 calc R U . . .
C22 C 0.1325(4) 0.8400(6) -0.0906(6) 0.022(2) Uani 1 1 d . . . . .
C23 C 0.1911(4) 0.7627(6) -0.0443(6) 0.025(3) Uani 1 1 d . . . . .
H23 H 0.181851 0.740667 -0.087705 0.030 Uiso 1 1 calc R U . . .
C24 C 0.2320(4) 0.7341(6) 0.0029(6) 0.023(3) Uani 1 1 d . . . . .
C25 C 0.2583(4) 0.7730(6) 0.0599(6) 0.022(2) Uani 1 1 d . . . . .
C26 C 0.2993(4) 0.7398(6) 0.0969(6) 0.023(3) Uani 1 1 d . U . . .
C27 C 0.3118(4) 0.6727(6) 0.0819(7) 0.024(3) Uani 1 1 d . . . . .
H27 H 0.338529 0.652169 0.108118 0.029 Uiso 1 1 calc R U . . .
C28 C 0.2838(4) 0.6357(6) 0.0267(6) 0.026(3) Uani 1 1 d . . . . .
H28 H 0.291503 0.590129 0.016421 0.031 Uiso 1 1 calc R U . . .
C29 C 0.2453(4) 0.6672(6) -0.0117(7) 0.027(3) Uani 1 1 d . . . . .
H29 H 0.227331 0.642855 -0.048971 0.032 Uiso 1 1 calc R U . . .
C30 C 0.3659(5) 0.7458(7) 0.1920(8) 0.040(4) Uani 1 1 d . . . . .
H30A H 0.389898 0.742311 0.163874 0.061 Uiso 1 1 calc R U . . .
H30B H 0.357626 0.699955 0.205745 0.061 Uiso 1 1 calc R U . . .
H30C H 0.377170 0.773095 0.233569 0.061 Uiso 1 1 calc R U . . .
C31 C 0.2765(4) 1.1946(7) -0.2557(7) 0.030(3) Uani 1 1 d . . . . .
C32 C 0.2967(4) 1.2407(7) -0.1937(7) 0.030(3) Uani 1 1 d . . . . .
C33 C 0.3429(5) 1.2642(7) -0.1814(8) 0.037(3) Uani 1 1 d . U . . .
C34 C 0.3604(5) 1.3096(9) -0.1264(9) 0.051(4) Uani 1 1 d . . . . .
H34 H 0.391249 1.324945 -0.120122 0.061 Uiso 1 1 calc R U . . .
C35 C 0.3311(6) 1.3321(9) -0.0804(8) 0.050(4) Uani 1 1 d . . . . .
H35 H 0.342679 1.361599 -0.042857 0.060 Uiso 1 1 calc R U . . .
C36 C 0.2850(5) 1.3103(7) -0.0911(7) 0.036(3) Uani 1 1 d . . . . .
H36 H 0.265185 1.326274 -0.061579 0.043 Uiso 1 1 calc R U . . .
C37 C 0.2683(4) 1.2646(6) -0.1459(6) 0.026(3) Uani 1 1 d . . . . .
C38 C 0.1882(4) 1.2817(6) -0.1552(6) 0.025(3) Uani 1 1 d . . . . .
H38 H 0.197216 1.328333 -0.152600 0.030 Uiso 1 1 calc R U . . .
C39 C 0.1391(4) 1.2696(6) -0.1599(6) 0.026(3) Uani 1 1 d . . . . .
C40 C 0.1205(4) 1.2020(7) -0.1644(6) 0.024(3) Uani 1 1 d . . . . .
C41 C 0.0709(4) 1.1930(7) -0.1684(6) 0.029(3) Uani 1 1 d . . . . .
C42 C 0.0427(5) 1.2513(8) -0.1683(7) 0.035(3) Uani 1 1 d . . . . .
H42 H 0.010638 1.245633 -0.170110 0.042 Uiso 1 1 calc R U . . .
C43 C 0.0617(5) 1.3179(8) -0.1655(8) 0.040(3) Uani 1 1 d . . . . .
H43 H 0.042164 1.356538 -0.165832 0.048 Uiso 1 1 calc R U . . .
C44 C 0.1082(5) 1.3275(7) -0.1624(7) 0.036(3) Uani 1 1 d . . . . .
H44 H 0.120188 1.372594 -0.161981 0.043 Uiso 1 1 calc R U . . .
C45 C 0.0085(4) 1.1156(8) -0.1680(8) 0.044(4) Uani 1 1 d . . . . .
H45A H -0.011137 1.137590 -0.207605 0.066 Uiso 1 1 calc R U . . .
H45B H 0.002488 1.135726 -0.124810 0.066 Uiso 1 1 calc R U . . .
H45C H 0.001881 1.066471 -0.168497 0.066 Uiso 1 1 calc R U . . .
C46 C 0.1678(4) 1.0214(6) -0.0292(6) 0.023(3) Uani 1 1 d . . . . .
C47 C 0.1460(4) 1.0905(6) -0.0135(6) 0.020(2) Uani 1 1 d . . . . .
C48 C 0.0994(4) 1.0970(6) -0.0036(6) 0.022(2) Uani 1 1 d . . . . .
C49 C 0.0815(4) 1.1593(7) 0.0140(6) 0.029(3) Uani 1 1 d . . . . .
H49 H 0.050475 1.162213 0.020112 0.035 Uiso 1 1 calc R U . . .
C50 C 0.1097(4) 1.2181(6) 0.0228(6) 0.023(3) Uani 1 1 d . . . . .
H50 H 0.097736 1.260299 0.035414 0.028 Uiso 1 1 calc R U . . .
C51 C 0.1561(4) 1.2144(6) 0.0127(6) 0.025(3) Uani 1 1 d . . . . .
H51 H 0.174979 1.254011 0.018179 0.030 Uiso 1 1 calc R U . . .
C52 C 0.1735(4) 1.1509(6) -0.0055(6) 0.021(2) Uani 1 1 d . . . . .
C53 C 0.2540(4) 1.1719(6) 0.0232(6) 0.020(2) Uani 1 1 d . . . . .
H53 H 0.246964 1.192421 0.063858 0.024 Uiso 1 1 calc R U . . .
C54 C 0.3026(4) 1.1699(6) 0.0148(6) 0.021(2) Uani 1 1 d . . . . .
C55 C 0.3195(4) 1.1333(6) -0.0379(6) 0.019(2) Uani 1 1 d . U . . .
C56 C 0.3666(4) 1.1342(6) -0.0402(6) 0.023(3) Uani 1 1 d . . . . .
C57 C 0.3982(4) 1.1727(7) 0.0093(6) 0.026(3) Uani 1 1 d . . . . .
H57 H 0.429819 1.173934 0.006405 0.031 Uiso 1 1 calc R U . . .
C58 C 0.3819(4) 1.2091(7) 0.0631(6) 0.027(3) Uani 1 1 d . . . . .
H58 H 0.402902 1.233327 0.097015 0.033 Uiso 1 1 calc R U . . .
C59 C 0.3352(4) 1.2089(6) 0.0659(6) 0.023(3) Uani 1 1 d . . . . .
H59 H 0.324435 1.234185 0.101008 0.027 Uiso 1 1 calc R U . . .
C60 C 0.4275(4) 1.1000(6) -0.1023(6) 0.022(3) Uani 1 1 d . . . . .
H60A H 0.447881 1.085877 -0.059476 0.034 Uiso 1 1 calc R U . . .
H60B H 0.434268 1.147474 -0.113050 0.034 Uiso 1 1 calc R U . . .
H60C H 0.432292 1.070216 -0.140458 0.034 Uiso 1 1 calc R U . . .
C61 C 0.3558(4) 0.9699(6) 0.0597(6) 0.023(3) Uani 1 1 d . . . . .
C62 C 0.3833(4) 1.0125(6) 0.1186(6) 0.024(3) Uani 1 1 d . . . . .
C63 C 0.4314(4) 1.0281(6) 0.1237(7) 0.027(3) Uani 1 1 d . . . . .
C64 C 0.4566(5) 1.0679(8) 0.1782(7) 0.035(3) Uani 1 1 d . . . . .
H64 H 0.488631 1.074936 0.181198 0.042 Uiso 1 1 calc R U . . .
C65 C 0.4332(5) 1.0970(7) 0.2280(7) 0.034(3) Uani 1 1 d . . . . .
H65 H 0.449310 1.125191 0.263815 0.040 Uiso 1 1 calc R U . . .
C66 C 0.3857(4) 1.0841(7) 0.2244(6) 0.029(3) Uani 1 1 d . . . . .
H66 H 0.370144 1.103661 0.257969 0.035 Uiso 1 1 calc R U . . .
C67 C 0.3613(4) 1.0426(6) 0.1715(6) 0.024(3) Uani 1 1 d . . . . .
C68 C 0.2872(4) 1.0809(6) 0.1748(5) 0.016(2) Uani 1 1 d . U . . .
H68 H 0.301461 1.124546 0.177779 0.019 Uiso 1 1 calc R U . . .
C69 C 0.2364(4) 1.0774(6) 0.1764(5) 0.018(2) Uani 1 1 d . . . . .
C70 C 0.2075(5) 1.0165(6) 0.1615(6) 0.028(3) Uani 1 1 d . U . . .
C71 C 0.1610(4) 1.0202(6) 0.1687(6) 0.021(2) Uani 1 1 d . . . . .
C72 C 0.1403(4) 1.0826(6) 0.1816(6) 0.022(2) Uani 1 1 d . . . . .
H72 H 0.108624 1.084371 0.184191 0.027 Uiso 1 1 calc R U . . .
C73 C 0.1673(4) 1.1425(6) 0.1905(6) 0.022(2) Uani 1 1 d . . . . .
H73 H 0.153400 1.185042 0.197804 0.026 Uiso 1 1 calc R U . . .
C74 C 0.2143(4) 1.1401(6) 0.1887(6) 0.021(2) Uani 1 1 d . . . . .
H74 H 0.231883 1.180940 0.195838 0.026 Uiso 1 1 calc R U . . .
C75 C 0.0895(4) 0.9540(7) 0.1662(7) 0.028(3) Uani 1 1 d . . . . .
H75A H 0.066(5) 0.973(7) 0.125(8) 0.042 Uiso 1 1 d . U . . .
H75B H 0.084(5) 0.973(8) 0.207(8) 0.042 Uiso 1 1 d . U . . .
C76 C 0.2234(4) 0.8250(6) 0.2739(6) 0.026(3) Uani 1 1 d . . . . .
C77 C 0.2113(4) 0.8937(7) 0.3059(6) 0.026(3) Uani 1 1 d . . . . .
C78 C 0.1674(5) 0.9024(7) 0.3260(7) 0.034(3) Uani 1 1 d . . . . .
C79 C 0.1570(5) 0.9616(8) 0.3613(7) 0.041(4) Uani 1 1 d . . . . .
H79 H 0.128107 0.966760 0.375017 0.049 Uiso 1 1 calc R U . . .
C80 C 0.1905(5) 1.0124(8) 0.3756(7) 0.039(3) Uani 1 1 d . . . . .
H80 H 0.183879 1.051929 0.400083 0.047 Uiso 1 1 calc R U . . .
C81 C 0.2337(5) 1.0080(7) 0.3555(7) 0.035(3) Uani 1 1 d . . . . .
H81 H 0.255241 1.044275 0.364871 0.042 Uiso 1 1 calc R U . . .
C82 C 0.2443(5) 0.9470(6) 0.3204(6) 0.028(3) Uani 1 1 d . . . . .
C83 C 0.3256(5) 0.9574(6) 0.3488(6) 0.027(3) Uani 1 1 d . . . . .
H83 H 0.318332 0.973333 0.391195 0.033 Uiso 1 1 calc R U . . .
C84 C 0.3741(5) 0.9569(7) 0.3450(7) 0.032(3) Uani 1 1 d . . . . .
C85 C 0.3918(4) 0.9238(7) 0.2910(6) 0.028(3) Uani 1 1 d . . . . .
C86 C 0.4408(5) 0.9206(8) 0.2944(7) 0.038(3) Uani 1 1 d . . . . .
C87 C 0.4707(5) 0.9537(10) 0.3490(7) 0.051(4) Uani 1 1 d . . . . .
H87 H 0.502831 0.954398 0.349642 0.061 Uiso 1 1 calc R U . . .
C88 C 0.4523(6) 0.9863(9) 0.4032(8) 0.054(4) Uani 1 1 d . . . . .
H88 H 0.472425 1.006855 0.440816 0.064 Uiso 1 1 calc R U . . .
C89 C 0.4054(5) 0.9881(8) 0.4016(7) 0.043(4) Uani 1 1 d . . . . .
H89 H 0.393678 1.009962 0.437914 0.052 Uiso 1 1 calc R U . . .
C90 C 0.5042(5) 0.8810(13) 0.2422(10) 0.077(7) Uani 1 1 d . . . . .
H90A H 0.510382 0.848544 0.206881 0.115 Uiso 1 1 calc R U . . .
H90B H 0.519544 0.865391 0.288099 0.115 Uiso 1 1 calc R U . . .
H90C H 0.515936 0.926248 0.232776 0.115 Uiso 1 1 calc R U . . .
C91 C 0.3569(7) 1.0435(11) -0.2822(10) 0.077(6) Uani 1 1 d . . . . .
H91A H 0.344239 1.019622 -0.325432 0.115 Uiso 1 1 calc R U . . .
H91B H 0.386586 1.023287 -0.261866 0.115 Uiso 1 1 calc R U . . .
H91C H 0.361104 1.092015 -0.292032 0.115 Uiso 1 1 calc R U . . .
O12 O 0.0140(5) 1.3076(6) 0.0863(6) 0.058(3) Uani 1 1 d . . . . .
H12A H -0.002554 1.276429 0.065895 0.087 Uiso 1 1 calc R U . . .
C96 C 0.0310(6) 1.2874(9) 0.1575(8) 0.055(4) Uani 1 1 d . . . . .
H96A H 0.054323 1.251644 0.158460 0.083 Uiso 1 1 calc R U . . .
H96B H 0.005583 1.269799 0.178031 0.083 Uiso 1 1 calc R U . . .
H96C H 0.044690 1.327109 0.184037 0.083 Uiso 1 1 calc R U . . .
O28 O 0.0663(3) 0.7283(6) 0.1145(5) 0.044(2) Uani 1 1 d . . . . .
H28A H 0.062387 0.757736 0.075318 0.066 Uiso 1 1 d R U . . .
C95 C 0.0569(6) 0.6576(9) 0.0902(9) 0.055(4) Uani 1 1 d . . . . .
H95A H 0.067815 0.651064 0.046325 0.082 Uiso 1 1 calc R U . . .
H95B H 0.023823 0.648895 0.083009 0.082 Uiso 1 1 calc R U . . .
H95C H 0.072925 0.625662 0.124940 0.082 Uiso 1 1 calc R U . . .
O29 O 0.4187(6) 0.5591(8) 0.1384(7) 0.084(4) Uani 1 1 d . . . . .
H29A H 0.421037 0.567783 0.180682 0.126 Uiso 1 1 calc R U . . .
C94 C 0.4457(7) 0.6074(11) 0.1073(10) 0.072(6) Uani 1 1 d . . . . .
H94A H 0.425866 0.631730 0.069599 0.107 Uiso 1 1 calc R U . . .
H94B H 0.469753 0.582992 0.088857 0.107 Uiso 1 1 calc R U . . .
H94C H 0.459911 0.640384 0.142470 0.107 Uiso 1 1 calc R U . . .
O31 O 0.2337(4) 1.3572(6) 0.0628(6) 0.058(3) Uani 1 1 d . . . . .
H31 H 0.244852 1.335520 0.098713 0.087 Uiso 1 1 calc R U . . .
C97 C 0.2526(7) 1.4236(9) 0.0661(9) 0.061(5) Uani 1 1 d . . . . .
H97A H 0.233128 1.453319 0.032833 0.092 Uiso 1 1 calc R U . . .
H97B H 0.283488 1.421591 0.054796 0.092 Uiso 1 1 calc R U . . .
H97C H 0.254477 1.441902 0.113055 0.092 Uiso 1 1 calc R U . . .
O32 O 0.0828(9) 1.4952(15) 0.0186(13) 0.215(14) Uani 1 1 d . . . . .
H32 H 0.062349 1.515768 -0.008968 0.322 Uiso 1 1 d R U . . .
C98 C 0.0852(11) 1.4260(13) -0.0027(11) 0.114(10) Uani 1 1 d . . . . .
H98A H 0.076894 1.423269 -0.053351 0.171 Uiso 1 1 calc R U . . .
H98B H 0.063765 1.398227 0.018226 0.171 Uiso 1 1 calc R U . . .
H98C H 0.116475 1.408805 0.012315 0.171 Uiso 1 1 calc R U . . .
O33 O -0.0287(10) 1.0547(15) -0.396(2) 0.28(2) Uani 1 1 d . . . . .
H33 H -0.015513 1.091679 -0.401681 0.413 Uiso 1 1 d R U . . .
C99 C 0.0029(10) 1.010(2) -0.3599(19) 0.160(16) Uani 1 1 d . . . . .
H99A H -0.004557 0.963390 -0.375917 0.240 Uiso 1 1 calc R U . . .
H99B H 0.001991 1.013526 -0.310332 0.240 Uiso 1 1 calc R U . . .
H99C H 0.033676 1.022147 -0.367686 0.240 Uiso 1 1 calc R U . . .
N7 N 0.4976(6) 0.7558(9) 0.0763(10) 0.076(5) Uani 1 1 d . . . . .
C92 C 0.4625(6) 0.7853(8) 0.0684(9) 0.048(4) Uani 1 1 d . . . . .
C93 C 0.4179(6) 0.8241(8) 0.0593(9) 0.056(4) Uani 1 1 d . . . . .
H93A H 0.416199 0.856143 0.020485 0.084 Uiso 1 1 calc R U . . .
H93B H 0.416291 0.849518 0.101844 0.084 Uiso 1 1 calc R U . . .
H93C H 0.392172 0.791863 0.049640 0.084 Uiso 1 1 calc R U . . .

loop_
_atom_site_aniso_label
_atom_site_aniso_U_11
_atom_site_aniso_U_22
_atom_site_aniso_U_33
_atom_site_aniso_U_23
_atom_site_aniso_U_13
_atom_site_aniso_U_12
Dy1 0.0202(3) 0.0205(3) 0.0181(3) -0.0016(2) 0.0041(2) -0.0006(2)
Dy2 0.0197(3) 0.0210(3) 0.0155(3) 0.0006(2) 0.0034(2) 0.0001(2)
Dy3 0.0200(3) 0.0214(3) 0.0194(3) -0.0005(2) 0.0036(2) -0.0011(2)
Dy4 0.0198(3) 0.0223(3) 0.0157(3) 0.0013(2) 0.0036(2) -0.0004(2)
Cl1 0.0242(16) 0.036(2) 0.064(2) 0.0084(17) 0.0032(16) 0.0036(13)
Cl2 0.0233(15) 0.0400(19) 0.0306(17) 0.0058(14) 0.0001(12) 0.0053(13)
Cl3 0.0287(18) 0.070(3) 0.063(3) 0.032(2) 0.0152(17) 0.0068(17)
Cl4 0.0243(15) 0.0317(17) 0.0338(17) 0.0051(13) 0.0063(13) -0.0021(12)
Cl5 0.0234(15) 0.057(2) 0.0317(17) 0.0008(16) 0.0110(13) 0.0033(14)
Cl6 0.0283(16) 0.045(2) 0.0416(19) 0.0128(16) 0.0079(14) 0.0040(14)
O1 0.029(5) 0.042(6) 0.030(5) 0.000(4) 0.015(4) -0.001(4)
O2 0.023(4) 0.015(4) 0.030(5) -0.007(3) 0.005(3) -0.002(3)
O3 0.023(4) 0.011(4) 0.016(4) 0.001(3) 0.002(3) -0.002(3)
O4 0.034(5) 0.019(5) 0.027(5) -0.001(4) -0.006(4) 0.009(4)
O5 0.023(4) 0.034(5) 0.023(4) 0.003(4) 0.000(3) -0.006(4)
O6 0.024(4) 0.024(5) 0.026(5) 0.001(4) 0.008(4) -0.005(3)
O7 0.023(4) 0.021(4) 0.020(4) -0.003(3) 0.004(3) 0.001(3)
O8 0.022(4) 0.027(5) 0.026(5) -0.004(4) -0.001(3) 0.008(3)
O9 0.047(6) 0.035(5) 0.019(5) 0.011(4) 0.009(4) -0.003(4)
O10 0.038(5) 0.017(4) 0.029(5) 0.007(4) 0.013(4) 0.002(4)
O11 0.022(4) 0.027(5) 0.024(4) 0.001(4) 0.001(3) 0.006(3)
O13 0.025(4) 0.019(4) 0.021(4) 0.002(3) 0.006(3) -0.007(3)
O14 0.030(4) 0.030(5) 0.016(4) 0.000(3) 0.006(3) 0.001(4)
O15 0.024(4) 0.016(4) 0.014(4) -0.002(3) 0.006(3) -0.001(3)
O16 0.015(4) 0.023(4) 0.025(4) -0.002(3) 0.003(3) 0.001(3)
O17 0.021(4) 0.028(5) 0.016(4) 0.009(3) 0.000(3) 0.001(3)
O18 0.024(4) 0.015(4) 0.023(4) 0.000(3) 0.007(3) -0.001(3)
O19 0.015(4) 0.024(4) 0.027(5) 0.003(4) 0.003(3) -0.003(3)
O20 0.021(4) 0.028(5) 0.017(4) -0.001(3) 0.005(3) 0.004(3)
O21 0.040(5) 0.024(5) 0.037(5) 0.009(4) 0.015(4) 0.002(4)
O22 0.056(6) 0.027(5) 0.047(6) -0.009(4) 0.038(5) -0.011(4)
O23 0.027(4) 0.041(5) 0.016(4) 0.002(4) 0.001(3) 0.003(4)
O24 0.026(5) 0.069(7) 0.033(5) -0.005(5) 0.007(4) -0.001(5)
O25 0.023(4) 0.032(5) 0.022(4) 0.002(4) 0.005(3) 0.005(4)
O26 0.027(5) 0.041(6) 0.027(5) 0.013(4) 0.007(4) 0.011(4)
O27 0.028(5) 0.030(5) 0.037(5) 0.005(4) 0.000(4) 0.003(4)
O30 0.025(5) 0.044(6) 0.035(5) 0.004(4) 0.001(4) -0.003(4)
N1 0.023(5) 0.024(5) 0.024(5) -0.001(4) 0.004(4) -0.005(4)
N2 0.023(5) 0.022(5) 0.017(5) 0.002(4) -0.001(4) -0.003(4)
N3 0.029(5) 0.028(6) 0.010(5) 0.002(4) 0.005(4) -0.004(4)
N4 0.025(5) 0.016(5) 0.014(5) 0.003(4) 0.010(4) 0.002(4)
N5 0.023(5) 0.034(6) 0.004(4) -0.003(4) 0.001(4) -0.009(4)
N6 0.031(6) 0.035(6) 0.017(5) 0.010(4) 0.009(4) 0.003(5)
C1 0.015(6) 0.034(7) 0.023(6) 0.006(5) -0.005(5) -0.004(5)
C2 0.024(6) 0.037(8) 0.019(6) -0.004(5) 0.001(5) -0.003(5)
C3 0.028(7) 0.030(7) 0.036(8) 0.006(6) 0.001(6) 0.005(5)
C4 0.045(8) 0.016(7) 0.036(8) 0.001(6) -0.002(6) 0.010(6)
C5 0.045(8) 0.022(7) 0.028(7) 0.000(5) 0.009(6) -0.008(6)
C6 0.014(5) 0.039(7) 0.010(5) -0.006(5) -0.002(4) -0.006(5)
C7 0.025(6) 0.026(7) 0.023(6) -0.001(5) -0.002(5) 0.002(5)
C8 0.027(6) 0.031(7) 0.033(7) -0.008(6) 0.020(6) -0.003(5)
C9 0.024(6) 0.028(7) 0.029(7) -0.004(5) 0.008(5) -0.004(5)
C10 0.015(5) 0.023(6) 0.013(5) -0.001(4) 0.006(4) -0.003(4)
C11 0.029(6) 0.018(6) 0.029(7) -0.003(5) 0.014(5) -0.001(5)
C12 0.036(7) 0.032(7) 0.016(6) -0.001(5) 0.000(5) 0.002(6)
C13 0.032(7) 0.037(8) 0.023(7) -0.006(6) -0.002(5) -0.006(6)
C14 0.032(7) 0.038(8) 0.021(6) -0.016(6) 0.009(5) -0.014(6)
C15 0.056(9) 0.024(7) 0.030(7) 0.004(6) -0.004(6) 0.018(6)
C16 0.021(6) 0.033(7) 0.020(6) 0.005(5) -0.001(5) -0.001(5)
C17 0.020(6) 0.028(7) 0.016(6) -0.001(5) 0.000(5) -0.004(5)
C18 0.025(6) 0.029(7) 0.031(7) 0.004(6) 0.001(5) -0.001(5)
C19 0.036(7) 0.042(9) 0.030(7) 0.011(6) 0.002(6) 0.006(6)
C20 0.031(7) 0.057(9) 0.010(6) 0.004(6) -0.001(5) 0.003(6)
C21 0.028(7) 0.031(7) 0.035(7) 0.004(6) 0.014(6) 0.006(5)
C22 0.023(6) 0.026(7) 0.016(6) 0.003(5) 0.001(5) -0.001(5)
C23 0.031(6) 0.024(7) 0.018(6) -0.003(5) 0.001(5) -0.006(5)
C24 0.022(6) 0.028(7) 0.022(6) 0.003(5) 0.007(5) 0.001(5)
C25 0.019(6) 0.026(7) 0.018(6) 0.003(5) -0.002(4) -0.009(5)
C26 0.026(5) 0.029(6) 0.012(5) -0.003(4) -0.006(4) -0.005(4)
C27 0.023(6) 0.013(6) 0.036(7) 0.006(5) 0.005(5) 0.002(4)
C28 0.029(6) 0.020(6) 0.028(7) -0.008(5) 0.004(5) 0.002(5)
C29 0.030(7) 0.024(7) 0.026(7) -0.002(5) 0.002(5) 0.001(5)
C30 0.029(7) 0.027(8) 0.059(10) -0.005(7) -0.009(7) 0.010(6)
C31 0.026(7) 0.037(8) 0.026(7) 0.002(6) 0.004(5) 0.007(5)
C32 0.032(7) 0.029(7) 0.029(7) 0.007(6) 0.008(6) 0.002(5)
C33 0.037(6) 0.033(6) 0.041(7) 0.024(5) 0.004(5) -0.002(5)
C34 0.039(8) 0.055(10) 0.051(10) 0.026(8) -0.011(7) -0.022(7)
C35 0.055(10) 0.055(11) 0.035(8) 0.008(8) -0.007(7) -0.022(8)
C36 0.047(8) 0.032(8) 0.025(7) 0.004(6) -0.002(6) -0.015(6)
C37 0.037(7) 0.019(6) 0.020(6) 0.010(5) 0.002(5) -0.002(5)
C38 0.036(7) 0.014(6) 0.023(6) 0.003(5) 0.002(5) -0.001(5)
C39 0.030(6) 0.023(7) 0.024(6) 0.004(5) 0.004(5) 0.001(5)
C40 0.029(6) 0.033(7) 0.009(5) -0.009(5) 0.006(5) -0.003(5)
C41 0.024(6) 0.044(8) 0.020(6) 0.004(6) 0.005(5) 0.004(6)
C42 0.034(7) 0.045(9) 0.024(7) 0.006(6) 0.003(6) 0.006(6)
C43 0.036(8) 0.039(9) 0.047(9) 0.004(7) 0.011(7) 0.014(6)
C44 0.045(8) 0.022(7) 0.042(8) -0.003(6) 0.012(7) 0.003(6)
C45 0.022(7) 0.058(10) 0.051(9) 0.015(8) 0.005(6) -0.004(6)
C46 0.018(6) 0.029(7) 0.023(6) -0.001(5) 0.002(5) -0.002(5)
C47 0.024(6) 0.028(7) 0.009(5) -0.001(5) 0.002(4) 0.000(5)
C48 0.027(6) 0.027(7) 0.013(5) 0.002(5) 0.005(5) 0.003(5)
C49 0.027(6) 0.042(8) 0.022(6) 0.007(6) 0.010(5) 0.005(6)
C50 0.028(6) 0.018(6) 0.026(6) -0.002(5) 0.011(5) 0.009(5)
C51 0.035(7) 0.025(7) 0.014(6) -0.002(5) 0.005(5) 0.003(5)
C52 0.019(6) 0.027(7) 0.018(6) -0.001(5) 0.002(4) -0.003(5)
C53 0.032(6) 0.016(6) 0.013(5) -0.002(4) 0.006(5) 0.004(5)
C54 0.030(6) 0.016(6) 0.021(6) 0.003(5) 0.010(5) -0.007(5)
C55 0.025(4) 0.012(4) 0.017(4) 0.000(3) -0.009(3) -0.002(3)
C56 0.043(7) 0.009(6) 0.020(6) 0.002(4) 0.016(5) 0.004(5)
C57 0.016(6) 0.036(7) 0.024(6) 0.003(5) 0.004(5) -0.009(5)
C58 0.030(7) 0.035(7) 0.014(6) -0.004(5) -0.002(5) -0.004(5)
C59 0.019(6) 0.033(7) 0.015(6) -0.001(5) -0.001(4) -0.001(5)
C60 0.024(6) 0.023(6) 0.023(6) -0.005(5) 0.011(5) 0.008(5)
C61 0.019(6) 0.020(6) 0.030(7) 0.001(5) 0.005(5) 0.002(5)
C62 0.026(6) 0.026(7) 0.020(6) 0.007(5) 0.002(5) -0.001(5)
C63 0.030(7) 0.026(7) 0.027(7) 0.004(5) 0.011(5) -0.005(5)
C64 0.030(7) 0.049(9) 0.025(7) 0.008(6) 0.001(6) -0.010(6)
C65 0.034(7) 0.033(8) 0.030(7) -0.002(6) -0.003(6) -0.010(6)
C66 0.026(6) 0.041(8) 0.018(6) -0.003(6) 0.000(5) -0.002(6)
C67 0.026(6) 0.027(7) 0.019(6) 0.009(5) 0.003(5) -0.003(5)
C68 0.022(4) 0.015(4) 0.008(4) 0.000(3) 0.000(3) 0.001(3)
C69 0.022(6) 0.022(6) 0.011(5) 0.001(4) 0.004(4) 0.001(5)
C70 0.049(6) 0.022(6) 0.021(5) 0.006(4) 0.027(5) 0.009(5)
C71 0.028(6) 0.024(6) 0.010(5) -0.005(5) 0.000(4) 0.006(5)
C72 0.031(6) 0.019(6) 0.018(6) -0.002(5) 0.009(5) 0.007(5)
C73 0.025(6) 0.022(6) 0.016(6) -0.008(5) -0.001(5) 0.003(5)
C74 0.028(6) 0.016(6) 0.017(6) -0.002(5) -0.004(5) -0.003(5)
C75 0.019(6) 0.039(8) 0.027(7) -0.006(6) 0.005(5) 0.000(5)
C76 0.024(6) 0.027(7) 0.027(7) 0.008(5) 0.004(5) -0.004(5)
C77 0.038(7) 0.028(7) 0.015(6) 0.009(5) 0.009(5) 0.011(5)
C78 0.037(7) 0.040(8) 0.025(7) 0.019(6) 0.004(6) 0.004(6)
C79 0.045(8) 0.040(9) 0.036(8) 0.003(7) 0.004(7) 0.019(7)
C80 0.052(9) 0.037(8) 0.031(7) -0.001(6) 0.014(7) 0.023(7)
C81 0.054(9) 0.024(7) 0.027(7) -0.003(6) 0.006(6) 0.007(6)
C82 0.044(8) 0.020(6) 0.019(6) 0.003(5) 0.010(5) 0.002(5)
C83 0.048(8) 0.021(7) 0.012(6) 0.001(5) 0.004(5) 0.000(5)
C84 0.038(7) 0.028(7) 0.029(7) -0.004(6) 0.002(6) -0.009(6)
C85 0.032(7) 0.027(7) 0.022(6) 0.001(5) -0.003(5) -0.009(5)
C86 0.040(8) 0.049(9) 0.025(7) -0.004(6) 0.006(6) -0.010(7)
C87 0.038(8) 0.089(13) 0.023(7) -0.006(8) 0.000(6) -0.012(8)
C88 0.056(10) 0.066(12) 0.034(9) -0.010(8) -0.002(7) -0.029(9)
C89 0.051(9) 0.052(10) 0.024(7) -0.005(7) 0.001(6) -0.010(7)
C90 0.027(8) 0.15(2) 0.052(11) -0.023(12) 0.012(8) -0.006(10)
C91 0.094(15) 0.080(15) 0.065(13) 0.028(11) 0.035(12) 0.027(12)
O12 0.083(9) 0.045(7) 0.042(7) 0.002(5) -0.002(6) -0.016(6)
C96 0.059(10) 0.065(12) 0.039(9) -0.017(8) 0.000(8) -0.009(9)
O28 0.047(6) 0.049(7) 0.036(6) 0.011(5) 0.004(5) -0.003(5)
C95 0.048(10) 0.056(11) 0.054(11) 0.004(9) -0.008(8) -0.003(8)
O29 0.111(11) 0.091(11) 0.052(8) -0.003(8) 0.020(8) -0.029(9)
C94 0.077(13) 0.090(16) 0.058(12) 0.023(11) 0.038(10) 0.016(11)
O31 0.068(8) 0.060(8) 0.042(7) -0.005(6) 0.000(6) -0.015(6)
C97 0.085(13) 0.055(11) 0.045(10) 0.012(9) 0.016(9) -0.003(10)
O32 0.22(3) 0.22(3) 0.15(2) -0.06(2) -0.116(19) 0.08(2)
C98 0.20(3) 0.072(17) 0.050(13) -0.014(12) -0.033(16) -0.012(18)
O33 0.15(2) 0.15(3) 0.51(6) -0.14(3) 0.03(3) 0.02(2)
C99 0.075(19) 0.21(4) 0.18(3) 0.09(3) -0.02(2) 0.01(2)
N7 0.059(10) 0.063(11) 0.103(14) -0.020(10) 0.005(9) -0.007(8)
C92 0.052(10) 0.038(9) 0.055(10) -0.013(8) 0.007(8) -0.006(7)
C93 0.068(11) 0.039(9) 0.064(11) 0.001(8) 0.019(9) 0.012(8)

loop_
_atom_type_symbol
_atom_type_description
_atom_type_scat_dispersion_real
_atom_type_scat_dispersion_imag
_atom_type_scat_source
C C 0.0033 0.0016 'International Tables Vol C Tables 4.2.6.8 and 6.1.1.4'
H H 0.0000 0.0000 'International Tables Vol C Tables 4.2.6.8 and 6.1.1.4'
Cl Cl 0.1484 0.1585 'International Tables Vol C Tables 4.2.6.8 and 6.1.1.4'
Dy Dy -0.1892 4.4098 'International Tables Vol C Tables 4.2.6.8 and 6.1.1.4'
N N 0.0061 0.0033 'International Tables Vol C Tables 4.2.6.8 and 6.1.1.4'
O O 0.0106 0.0060 'International Tables Vol C Tables 4.2.6.8 and 6.1.1.4'

loop_
_geom_angle_atom_site_label_1
_geom_angle_atom_site_label_2
_geom_angle_atom_site_label_3
_geom_angle
_geom_angle_site_symmetry_1
_geom_angle_site_symmetry_3
_geom_angle_publ_flag
O2 Dy1 O3 134.2(3) . . ?
O2 Dy1 O15 139.0(3) . . ?
O2 Dy1 O16 75.8(3) . . ?
O2 Dy1 O17 85.3(3) . . ?
O2 Dy1 O25 129.7(3) . . ?
O2 Dy1 O26 76.3(3) . . ?
O2 Dy1 N1 72.8(3) . . ?
O3 Dy1 O16 123.3(2) . . ?
O3 Dy1 O25 69.5(3) . . ?
O3 Dy1 O26 69.8(3) . . ?
O3 Dy1 N1 76.8(3) . . ?
O15 Dy1 O3 72.4(3) . . ?
O15 Dy1 O16 63.4(2) . . ?
O15 Dy1 O25 85.0(3) . . ?
O15 Dy1 O26 91.3(3) . . ?
O15 Dy1 N1 147.0(3) . . ?
O17 Dy1 O3 137.9(3) . . ?
O17 Dy1 O15 85.9(3) . . ?
O17 Dy1 O16 73.0(3) . . ?
O17 Dy1 O25 73.1(3) . . ?
O17 Dy1 O26 148.1(3) . . ?
O17 Dy1 N1 110.1(3) . . ?
O25 Dy1 O16 134.7(3) . . ?
O25 Dy1 N1 73.2(3) . . ?
O26 Dy1 O16 77.3(3) . . ?
O26 Dy1 O25 138.3(3) . . ?
O26 Dy1 N1 89.1(3) . . ?
N1 Dy1 O16 148.0(3) . . ?
O3 Dy2 O4 65.4(2) . . ?
O3 Dy2 N3 145.1(3) . . ?
O3 Dy2 N4 126.0(3) . . ?
O4 Dy2 N3 110.4(3) . . ?
O4 Dy2 N4 152.8(3) . . ?
O10 Dy2 O3 75.2(3) . . ?
O10 Dy2 O4 70.2(3) . . ?
O10 Dy2 N3 71.2(3) . . ?
O10 Dy2 N4 133.9(3) . . ?
O11 Dy2 O3 132.2(3) . . ?
O11 Dy2 O4 73.7(3) . . ?
O11 Dy2 O10 113.3(3) . . ?
O11 Dy2 O14 85.6(3) . . ?
O11 Dy2 O15 152.7(3) . . ?
O11 Dy2 N3 71.8(3) . . ?
O11 Dy2 N4 83.3(3) . . ?
O14 Dy2 O3 74.3(3) . . ?
O14 Dy2 O4 94.2(3) . . ?
O14 Dy2 O10 149.3(3) . . ?
O14 Dy2 N3 139.4(3) . . ?
O14 Dy2 N4 69.4(3) . . ?
O15 Dy2 O3 71.9(2) . . ?
O15 Dy2 O4 133.7(3) . . ?
O15 Dy2 O10 82.6(3) . . ?
O15 Dy2 O14 90.7(3) . . ?
O15 Dy2 N3 94.4(3) . . ?
O15 Dy2 N4 70.1(3) . . ?
N3 Dy2 N4 74.6(3) . . ?
O6 Dy3 O7 144.5(3) . . ?
O6 Dy3 O19 142.3(3) . . ?
O6 Dy3 O20 78.4(3) . . ?
O6 Dy3 O27 74.4(3) . . ?
O6 Dy3 N2 73.3(3) . . ?
O7 Dy3 O19 73.0(3) . . ?
O7 Dy3 O20 136.1(3) . . ?
O7 Dy3 O27 93.1(3) . . ?
O7 Dy3 N2 74.9(3) . . ?
O13 Dy3 O6 85.3(3) . . ?
O13 Dy3 O7 105.6(3) . . ?
O13 Dy3 O19 78.2(3) . . ?
O13 Dy3 O20 80.7(3) . . ?
O13 Dy3 O27 159.4(3) . . ?
O13 Dy3 N2 82.1(3) . . ?
O19 Dy3 O20 65.7(3) . . ?
O19 Dy3 O27 116.3(3) . . ?
O19 Dy3 N2 135.9(3) . . ?
O27 Dy3 O20 91.9(3) . . ?
O27 Dy3 N2 94.8(3) . . ?
N2 Dy3 O20 147.8(3) . . ?
O7 Dy4 O8 65.4(3) . . ?
O7 Dy4 N5 122.0(3) . . ?
O7 Dy4 N6 138.1(3) . . ?
O8 Dy4 N5 142.9(3) . . ?
O8 Dy4 N6 122.4(3) . . ?
O18 Dy4 O7 74.9(3) . . ?
O18 Dy4 O8 80.4(3) . . ?
O18 Dy4 N5 68.7(3) . . ?
O18 Dy4 N6 143.7(3) . . ?
O19 Dy4 O7 70.8(3) . . ?
O19 Dy4 O8 134.8(3) . . ?
O19 Dy4 O18 99.0(3) . . ?
O19 Dy4 O22 76.9(3) . . ?
O19 Dy4 N5 72.2(3) . . ?
O19 Dy4 N6 84.1(3) . . ?
O22 Dy4 O7 71.0(3) . . ?
O22 Dy4 O8 78.9(3) . . ?
O22 Dy4 O18 145.1(3) . . ?
O22 Dy4 N5 138.0(3) . . ?
O22 Dy4 N6 71.0(3) . . ?
O23 Dy4 O7 139.3(3) . . ?
O23 Dy4 O8 75.3(3) . . ?
O23 Dy4 O18 88.9(3) . . ?
O23 Dy4 O19 149.7(3) . . ?
O23 Dy4 O22 112.3(4) . . ?
O23 Dy4 N5 83.8(3) . . ?
O23 Dy4 N6 72.8(3) . . ?
N5 Dy4 N6 78.1(3) . . ?
C1 O2 Dy1 133.2(7) . . ?
Dy1 O3 Dy2 106.0(3) . . ?
C10 O3 Dy1 129.4(6) . . ?
C10 O3 Dy2 122.1(6) . . ?
C11 O4 Dy2 120.6(7) . . ?
C11 O4 C15 116.1(9) . . ?
C15 O4 Dy2 120.0(7) . . ?
C16 O6 Dy3 137.7(7) . . ?
Dy3 O7 Dy4 103.4(3) . . ?
C25 O7 Dy3 127.3(7) . . ?
C25 O7 Dy4 120.7(7) . . ?
C26 O8 Dy4 119.0(7) . . ?
C26 O8 C30 115.9(9) . . ?
C30 O8 Dy4 124.9(7) . . ?
C31 O10 Dy2 132.6(8) . . ?
C40 O11 Dy2 146.3(8) . . ?
C46 O13 Dy3 167.9(7) . . ?
C46 O14 Dy2 131.2(8) . . ?
Dy2 O15 Dy1 109.6(3) . . ?
C55 O15 Dy1 117.3(6) . . ?
C55 O15 Dy2 132.8(7) . . ?
C56 O16 Dy1 110.3(6) . . ?
C56 O16 C60 116.7(9) . . ?
C60 O16 Dy1 127.3(6) . . ?
C61 O17 Dy1 144.9(7) . . ?
C61 O18 Dy4 135.9(7) . . ?
Dy4 O19 Dy3 106.8(3) . . ?
C70 O19 Dy3 116.3(7) . . ?
C70 O19 Dy4 136.3(8) . . ?
C71 O20 Dy3 114.1(6) . . ?
C71 O20 C75 117.2(9) . . ?
C75 O20 Dy3 124.8(7) . . ?
C76 O22 Dy4 139.0(8) . . ?
C85 O23 Dy4 141.2(8) . . ?
C86 O24 C90 116.9(12) . . ?
Dy1 O25 H25A 110.7 . . ?
Dy1 O25 H25B 110.4 . . ?
H25A O25 H25B 103.2 . . ?
Dy1 O26 H26 110.5 . . ?
C91 O26 Dy1 138.7(9) . . ?
C91 O26 H26 108.0 . . ?
Dy3 O27 H27A 110.0 . . ?
Dy3 O27 H27B 109.6 . . ?
H27A O27 H27B 104.1 . . ?
C41 O30 C45 115.3(11) . . ?
C7 N1 Dy1 116.1(7) . . ?
C8 N1 Dy1 128.9(9) . . ?
C8 N1 C7 115.0(10) . . ?
C22 N2 Dy3 118.9(7) . . ?
C23 N2 Dy3 126.5(8) . . ?
C23 N2 C22 114.6(10) . . ?
C37 N3 Dy2 114.8(7) . . ?
C38 N3 Dy2 127.6(8) . . ?
C38 N3 C37 117.1(10) . . ?
C52 N4 Dy2 111.5(7) . . ?
C53 N4 Dy2 131.1(7) . . ?
C53 N4 C52 116.8(9) . . ?
C67 N5 Dy4 113.5(7) . . ?
C68 N5 Dy4 131.1(7) . . ?
C68 N5 C67 114.6(10) . . ?
C82 N6 Dy4 119.0(7) . . ?
C83 N6 Dy4 125.1(8) . . ?
C83 N6 C82 115.8(10) . . ?
O1 C1 O2 125.9(11) . . ?
O1 C1 C2 119.3(11) . . ?
O2 C1 C2 114.8(10) . . ?
C3 C2 C1 123.9(11) . . ?
C3 C2 C7 118.3(12) . . ?
C7 C2 C1 117.8(11) . . ?
C2 C3 Cl1 119.8(10) . . ?
C4 C3 Cl1 118.9(10) . . ?
C4 C3 C2 121.3(12) . . ?
C3 C4 H4 120.5 . . ?
C5 C4 C3 118.9(12) . . ?
C5 C4 H4 120.5 . . ?
C4 C5 H5 119.5 . . ?
C4 C5 C6 120.9(12) . . ?
C6 C5 H5 119.5 . . ?
C5 C6 H6 120.1 . . ?
C7 C6 C5 119.8(11) . . ?
C7 C6 H6 120.1 . . ?
C2 C7 N1 117.9(11) . . ?
C6 C7 N1 121.4(10) . . ?
C6 C7 C2 120.6(11) . . ?
N1 C8 H8 116.6 . . ?
N1 C8 C9 126.8(12) . . ?
C9 C8 H8 116.6 . . ?
C10 C9 C8 125.7(11) . . ?
C10 C9 C14 119.3(12) . . ?
C14 C9 C8 115.0(11) . . ?
O3 C10 C9 125.4(10) . . ?
O3 C10 C11 118.3(10) . . ?
C9 C10 C11 116.3(10) . . ?
O4 C11 C10 113.4(10) . . ?
C12 C11 O4 124.6(11) . . ?
C12 C11 C10 121.9(11) . . ?
C11 C12 H12 119.6 . . ?
C11 C12 C13 120.8(12) . . ?
C13 C12 H12 119.6 . . ?
C12 C13 H13 120.7 . . ?
C14 C13 C12 118.5(12) . . ?
C14 C13 H13 120.7 . . ?
C9 C14 H14 118.5 . . ?
C13 C14 C9 123.0(12) . . ?
C13 C14 H14 118.5 . . ?
O4 C15 H15A 109.5 . . ?
O4 C15 H15B 109.5 . . ?
O4 C15 H15C 109.5 . . ?
H15A C15 H15B 109.5 . . ?
H15A C15 H15C 109.5 . . ?
H15B C15 H15C 109.5 . . ?
O5 C16 O6 123.1(11) . . ?
O5 C16 C17 119.8(10) . . ?
O6 C16 C17 117.0(10) . . ?
C18 C17 C16 122.4(10) . . ?
C18 C17 C22 117.9(10) . . ?
C22 C17 C16 119.7(10) . . ?
C17 C18 Cl2 120.9(10) . . ?
C17 C18 C19 122.6(12) . . ?
C19 C18 Cl2 116.4(10) . . ?
C18 C19 H19 120.5 . . ?
C20 C19 C18 119.1(12) . . ?
C20 C19 H19 120.5 . . ?
C19 C20 H20 119.9 . . ?
C19 C20 C21 120.2(11) . . ?
C21 C20 H20 119.9 . . ?
C20 C21 H21 120.0 . . ?
C22 C21 C20 120.0(11) . . ?
C22 C21 H21 120.0 . . ?
C17 C22 N2 120.0(10) . . ?
C21 C22 N2 119.7(10) . . ?
C21 C22 C17 120.2(11) . . ?
N2 C23 H23 117.1 . . ?
N2 C23 C24 125.9(11) . . ?
C24 C23 H23 117.1 . . ?
C25 C24 C23 122.7(11) . . ?
C29 C24 C23 116.5(11) . . ?
C29 C24 C25 120.7(11) . . ?
O7 C25 C24 124.0(10) . . ?
O7 C25 C26 120.3(10) . . ?
C26 C25 C24 115.7(11) . . ?
O8 C26 C25 114.5(10) . . ?
C27 C26 O8 122.7(10) . . ?
C27 C26 C25 122.8(11) . . ?
C26 C27 H27 120.4 . . ?
C26 C27 C28 119.3(11) . . ?
C28 C27 H27 120.4 . . ?
C27 C28 H28 120.3 . . ?
C29 C28 C27 119.3(11) . . ?
C29 C28 H28 120.3 . . ?
C24 C29 H29 118.9 . . ?
C28 C29 C24 122.1(12) . . ?
C28 C29 H29 118.9 . . ?
O8 C30 H30A 109.5 . . ?
O8 C30 H30B 109.5 . . ?
O8 C30 H30C 109.5 . . ?
H30A C30 H30B 109.5 . . ?
H30A C30 H30C 109.5 . . ?
H30B C30 H30C 109.5 . . ?
O9 C31 O10 125.5(12) . . ?
O9 C31 C32 118.6(12) . . ?
O10 C31 C32 115.9(11) . . ?
C33 C32 C31 123.0(12) . . ?
C33 C32 C37 116.3(13) . . ?
C37 C32 C31 120.7(11) . . ?
C32 C33 Cl3 119.4(12) . . ?
C34 C33 Cl3 118.2(11) . . ?
C34 C33 C32 122.4(14) . . ?
C33 C34 H34 120.2 . . ?
C33 C34 C35 119.5(13) . . ?
C35 C34 H34 120.2 . . ?
C34 C35 H35 120.1 . . ?
C36 C35 C34 119.8(15) . . ?
C36 C35 H35 120.1 . . ?
C35 C36 H36 120.0 . . ?
C35 C36 C37 119.9(14) . . ?
C37 C36 H36 120.0 . . ?
C32 C37 N3 117.3(11) . . ?
C36 C37 N3 120.6(11) . . ?
C36 C37 C32 122.0(12) . . ?
N3 C38 H38 115.3 . . ?
N3 C38 C39 129.5(11) . . ?
C39 C38 H38 115.3 . . ?
C40 C39 C38 121.5(11) . . ?
C40 C39 C44 119.1(11) . . ?
C44 C39 C38 119.4(11) . . ?
O11 C40 C39 122.5(11) . . ?
O11 C40 C41 118.5(11) . . ?
C39 C40 C41 119.0(11) . . ?
O30 C41 C40 114.6(11) . . ?
O30 C41 C42 126.0(12) . . ?
C42 C41 C40 119.4(13) . . ?
C41 C42 H42 119.7 . . ?
C41 C42 C43 120.6(13) . . ?
C43 C42 H42 119.7 . . ?
C42 C43 H43 119.6 . . ?
C44 C43 C42 120.8(13) . . ?
C44 C43 H43 119.6 . . ?
C39 C44 H44 119.5 . . ?
C43 C44 C39 120.9(13) . . ?
C43 C44 H44 119.5 . . ?
O30 C45 H45A 109.5 . . ?
O30 C45 H45B 109.5 . . ?
O30 C45 H45C 109.5 . . ?
H45A C45 H45B 109.5 . . ?
H45A C45 H45C 109.5 . . ?
H45B C45 H45C 109.5 . . ?
O13 C46 C47 117.9(10) . . ?
O14 C46 O13 123.0(11) . . ?
O14 C46 C47 119.1(10) . . ?
C48 C47 C46 123.2(10) . . ?
C52 C47 C46 119.6(10) . . ?
C52 C47 C48 117.2(11) . . ?
C47 C48 Cl4 120.1(9) . . ?
C49 C48 Cl4 118.0(9) . . ?
C49 C48 C47 121.9(11) . . ?
C48 C49 H49 120.2 . . ?
C48 C49 C50 119.7(11) . . ?
C50 C49 H49 120.2 . . ?
C49 C50 H50 119.7 . . ?
C49 C50 C51 120.5(11) . . ?
C51 C50 H50 119.7 . . ?
C50 C51 H51 120.5 . . ?
C52 C51 C50 119.0(11) . . ?
C52 C51 H51 120.5 . . ?
C47 C52 N4 117.7(10) . . ?
C51 C52 N4 120.3(10) . . ?
C51 C52 C47 121.8(11) . . ?
N4 C53 H53 118.2 . . ?
N4 C53 C54 123.6(10) . . ?
C54 C53 H53 118.2 . . ?
C55 C54 C53 125.1(10) . . ?
C55 C54 C59 118.6(10) . . ?
C59 C54 C53 116.3(10) . . ?
O15 C55 C54 122.4(10) . . ?
O15 C55 C56 117.3(10) . . ?
C56 C55 C54 120.2(10) . . ?
O16 C56 C55 114.7(10) . . ?
O16 C56 C57 124.3(11) . . ?
C55 C56 C57 121.0(10) . . ?
C56 C57 H57 120.1 . . ?
C58 C57 C56 119.7(10) . . ?
C58 C57 H57 120.1 . . ?
C57 C58 H58 120.0 . . ?
C59 C58 C57 119.9(11) . . ?
C59 C58 H58 120.0 . . ?
C54 C59 H59 119.7 . . ?
C58 C59 C54 120.6(11) . . ?
C58 C59 H59 119.7 . . ?
O16 C60 H60A 109.5 . . ?
O16 C60 H60B 109.5 . . ?
O16 C60 H60C 109.5 . . ?
H60A C60 H60B 109.5 . . ?
H60A C60 H60C 109.5 . . ?
H60B C60 H60C 109.5 . . ?
O17 C61 O18 123.4(11) . . ?
O17 C61 C62 118.7(10) . . ?
O18 C61 C62 117.9(10) . . ?
C63 C62 C61 123.3(11) . . ?
C63 C62 C67 115.6(11) . . ?
C67 C62 C61 121.0(10) . . ?
C62 C63 Cl5 121.0(10) . . ?
C64 C63 Cl5 115.8(10) . . ?
C64 C63 C62 123.1(11) . . ?
C63 C64 H64 120.6 . . ?
C65 C64 C63 118.8(12) . . ?
C65 C64 H64 120.6 . . ?
C64 C65 H65 120.0 . . ?
C64 C65 C66 120.0(12) . . ?
C66 C65 H65 120.0 . . ?
C65 C66 H66 119.7 . . ?
C67 C66 C65 120.6(12) . . ?
C67 C66 H66 119.7 . . ?
C62 C67 N5 118.0(10) . . ?
C66 C67 N5 120.3(11) . . ?
C66 C67 C62 121.7(11) . . ?
N5 C68 H68 118.1 . . ?
N5 C68 C69 123.8(10) . . ?
C69 C68 H68 118.1 . . ?
C70 C69 C68 125.5(10) . . ?
C74 C69 C68 117.0(10) . . ?
C74 C69 C70 117.4(10) . . ?
O19 C70 C69 121.2(11) . . ?
O19 C70 C71 119.8(11) . . ?
C71 C70 C69 118.9(10) . . ?
C70 C71 O20 112.6(10) . . ?
C72 C71 O20 125.4(10) . . ?
C72 C71 C70 121.8(11) . . ?
C71 C72 H72 120.5 . . ?
C71 C72 C73 119.1(11) . . ?
C73 C72 H72 120.5 . . ?
C72 C73 H73 119.6 . . ?
C74 C73 C72 120.8(11) . . ?
C74 C73 H73 119.6 . . ?
C69 C74 H74 119.3 . . ?
C73 C74 C69 121.4(11) . . ?
C73 C74 H74 119.3 . . ?
O20 C75 H75A 115(8) . . ?
O20 C75 H75B 115(9) . . ?
H75A C75 H75B 110(10) . . ?
O21 C76 O22 123.5(12) . . ?
O21 C76 C77 118.6(11) . . ?
O22 C76 C77 117.8(10) . . ?
C78 C77 C76 120.1(12) . . ?
C82 C77 C76 120.9(11) . . ?
C82 C77 C78 118.8(12) . . ?
C77 C78 Cl6 122.1(11) . . ?
C79 C78 Cl6 116.5(11) . . ?
C79 C78 C77 121.3(13) . . ?
C78 C79 H79 120.9 . . ?
C80 C79 C78 118.2(13) . . ?
C80 C79 H79 120.9 . . ?
C79 C80 H80 118.3 . . ?
C79 C80 C81 123.3(13) . . ?
C81 C80 H80 118.3 . . ?
C80 C81 H81 120.9 . . ?
C80 C81 C82 118.2(13) . . ?
C82 C81 H81 120.9 . . ?
C77 C82 N6 119.8(11) . . ?
C77 C82 C81 120.1(12) . . ?
C81 C82 N6 120.1(12) . . ?
N6 C83 H83 115.6 . . ?
N6 C83 C84 128.8(11) . . ?
C84 C83 H83 115.6 . . ?
C85 C84 C83 123.0(12) . . ?
C85 C84 C89 119.5(13) . . ?
C89 C84 C83 117.3(12) . . ?
O23 C85 C84 122.6(11) . . ?
O23 C85 C86 118.0(12) . . ?
C84 C85 C86 119.4(12) . . ?
O24 C86 C85 115.5(12) . . ?
O24 C86 C87 124.4(13) . . ?
C87 C86 C85 120.0(13) . . ?
C86 C87 H87 120.2 . . ?
C86 C87 C88 119.7(14) . . ?
C88 C87 H87 120.2 . . ?
C87 C88 H88 119.6 . . ?
C89 C88 C87 120.8(14) . . ?
C89 C88 H88 119.6 . . ?
C84 C89 H89 119.8 . . ?
C88 C89 C84 120.5(14) . . ?
C88 C89 H89 119.8 . . ?
O24 C90 H90A 109.5 . . ?
O24 C90 H90B 109.5 . . ?
O24 C90 H90C 109.5 . . ?
H90A C90 H90B 109.5 . . ?
H90A C90 H90C 109.5 . . ?
H90B C90 H90C 109.5 . . ?
O26 C91 H91A 109.5 . . ?
O26 C91 H91B 109.5 . . ?
O26 C91 H91C 109.5 . . ?
H91A C91 H91B 109.5 . . ?
H91A C91 H91C 109.5 . . ?
H91B C91 H91C 109.5 . . ?
C96 O12 H12A 109.5 . . ?
O12 C96 H96A 109.5 . . ?
O12 C96 H96B 109.5 . . ?
O12 C96 H96C 109.5 . . ?
H96A C96 H96B 109.5 . . ?
H96A C96 H96C 109.5 . . ?
H96B C96 H96C 109.5 . . ?
C95 O28 H28A 108.6 . . ?
O28 C95 H95A 109.5 . . ?
O28 C95 H95B 109.5 . . ?
O28 C95 H95C 109.5 . . ?
H95A C95 H95B 109.5 . . ?
H95A C95 H95C 109.5 . . ?
H95B C95 H95C 109.5 . . ?
C94 O29 H29A 109.5 . . ?
O29 C94 H94A 109.5 . . ?
O29 C94 H94B 109.5 . . ?
O29 C94 H94C 109.5 . . ?
H94A C94 H94B 109.5 . . ?
H94A C94 H94C 109.5 . . ?
H94B C94 H94C 109.5 . . ?
C97 O31 H31 109.5 . . ?
O31 C97 H97A 109.5 . . ?
O31 C97 H97B 109.5 . . ?
O31 C97 H97C 109.5 . . ?
H97A C97 H97B 109.5 . . ?
H97A C97 H97C 109.5 . . ?
H97B C97 H97C 109.5 . . ?
C98 O32 H32 109.6 . . ?
O32 C98 H98A 109.5 . . ?
O32 C98 H98B 109.5 . . ?
O32 C98 H98C 109.5 . . ?
H98A C98 H98B 109.5 . . ?
H98A C98 H98C 109.5 . . ?
H98B C98 H98C 109.5 . . ?
C99 O33 H33 108.9 . . ?
O33 C99 H99A 109.5 . . ?
O33 C99 H99B 109.5 . . ?
O33 C99 H99C 109.5 . . ?
H99A C99 H99B 109.5 . . ?
H99A C99 H99C 109.5 . . ?
H99B C99 H99C 109.5 . . ?
N7 C92 C93 178.8(19) . . ?
C92 C93 H93A 109.5 . . ?
C92 C93 H93B 109.5 . . ?
C92 C93 H93C 109.5 . . ?
H93A C93 H93B 109.5 . . ?
H93A C93 H93C 109.5 . . ?
H93B C93 H93C 109.5 . . ?

loop_
_geom_bond_atom_site_label_1
_geom_bond_atom_site_label_2
_geom_bond_distance
_geom_bond_site_symmetry_2
_geom_bond_publ_flag
Dy1 O2 2.259(7) . ?
Dy1 O3 2.352(7) . ?
Dy1 O15 2.326(7) . ?
Dy1 O16 2.538(8) . ?
Dy1 O17 2.318(7) . ?
Dy1 O25 2.420(8) . ?
Dy1 O26 2.378(8) . ?
Dy1 N1 2.437(10) . ?
Dy2 O3 2.394(7) . ?
Dy2 O4 2.466(8) . ?
Dy2 O10 2.372(8) . ?
Dy2 O11 2.167(8) . ?
Dy2 O14 2.368(8) . ?
Dy2 O15 2.312(7) . ?
Dy2 N3 2.530(10) . ?
Dy2 N4 2.537(9) . ?
Dy3 O6 2.236(8) . ?
Dy3 O7 2.268(7) . ?
Dy3 O13 2.230(8) . ?
Dy3 O19 2.313(8) . ?
Dy3 O20 2.447(7) . ?
Dy3 O27 2.338(9) . ?
Dy3 N2 2.438(9) . ?
Dy4 O7 2.426(8) . ?
Dy4 O8 2.508(8) . ?
Dy4 O18 2.348(7) . ?
Dy4 O19 2.278(8) . ?
Dy4 O22 2.292(8) . ?
Dy4 O23 2.153(8) . ?
Dy4 N5 2.535(10) . ?
Dy4 N6 2.557(10) . ?
Cl1 C3 1.747(13) . ?
Cl2 C18 1.752(12) . ?
Cl3 C33 1.747(15) . ?
Cl4 C48 1.747(12) . ?
Cl5 C63 1.737(12) . ?
Cl6 C78 1.747(14) . ?
O1 C1 1.234(14) . ?
O2 C1 1.283(14) . ?
O3 C10 1.339(13) . ?
O4 C11 1.377(13) . ?
O4 C15 1.462(14) . ?
O5 C16 1.249(14) . ?
O6 C16 1.268(14) . ?
O7 C25 1.335(14) . ?
O8 C26 1.384(13) . ?
O8 C30 1.455(14) . ?
O9 C31 1.226(14) . ?
O10 C31 1.284(15) . ?
O11 C40 1.294(14) . ?
O13 C46 1.265(14) . ?
O14 C46 1.262(13) . ?
O15 C55 1.344(13) . ?
O16 C56 1.363(13) . ?
O16 C60 1.452(13) . ?
O17 C61 1.249(14) . ?
O18 C61 1.270(13) . ?
O19 C70 1.344(14) . ?
O20 C71 1.383(14) . ?
O20 C75 1.455(14) . ?
O21 C76 1.234(14) . ?
O22 C76 1.272(14) . ?
O23 C85 1.307(14) . ?
O24 C86 1.369(16) . ?
O24 C90 1.417(17) . ?
O25 H25A 0.8763 . ?
O25 H25B 0.8755 . ?
O26 H26 0.8543 . ?
O26 C91 1.419(18) . ?
O27 H27A 0.8578 . ?
O27 H27B 0.8572 . ?
O30 C41 1.347(16) . ?
O30 C45 1.425(15) . ?
N1 C7 1.443(15) . ?
N1 C8 1.298(15) . ?
N2 C22 1.445(14) . ?
N2 C23 1.293(15) . ?
N3 C37 1.427(15) . ?
N3 C38 1.292(15) . ?
N4 C52 1.448(14) . ?
N4 C53 1.293(14) . ?
N5 C67 1.438(14) . ?
N5 C68 1.274(14) . ?
N6 C82 1.456(16) . ?
N6 C83 1.295(16) . ?
C1 C2 1.512(17) . ?
C2 C3 1.400(17) . ?
C2 C7 1.411(16) . ?
C3 C4 1.388(18) . ?
C4 H4 0.9300 . ?
C4 C5 1.387(18) . ?
C5 H5 0.9300 . ?
C5 C6 1.395(17) . ?
C6 H6 0.9300 . ?
C6 C7 1.374(17) . ?
C8 H8 0.9300 . ?
C8 C9 1.455(18) . ?
C9 C10 1.404(16) . ?
C9 C14 1.421(16) . ?
C10 C11 1.442(16) . ?
C11 C12 1.374(17) . ?
C12 H12 0.9300 . ?
C12 C13 1.388(18) . ?
C13 H13 0.9300 . ?
C13 C14 1.356(18) . ?
C14 H14 0.9300 . ?
C15 H15A 0.9600 . ?
C15 H15B 0.9600 . ?
C15 H15C 0.9600 . ?
C16 C17 1.514(15) . ?
C17 C18 1.379(16) . ?
C17 C22 1.415(16) . ?
C18 C19 1.391(18) . ?
C19 H19 0.9300 . ?
C19 C20 1.372(18) . ?
C20 H20 0.9300 . ?
C20 C21 1.408(17) . ?
C21 H21 0.9300 . ?
C21 C22 1.384(16) . ?
C23 H23 0.9300 . ?
C23 C24 1.463(16) . ?
C24 C25 1.425(16) . ?
C24 C29 1.381(17) . ?
C25 C26 1.418(16) . ?
C26 C27 1.381(16) . ?
C27 H27 0.9300 . ?
C27 C28 1.405(16) . ?
C28 H28 0.9300 . ?
C28 C29 1.363(17) . ?
C29 H29 0.9300 . ?
C30 H30A 0.9600 . ?
C30 H30B 0.9600 . ?
C30 H30C 0.9600 . ?
C31 C32 1.514(18) . ?
C32 C33 1.393(18) . ?
C32 C37 1.418(17) . ?
C33 C34 1.39(2) . ?
C34 H34 0.9300 . ?
C34 C35 1.40(2) . ?
C35 H35 0.9300 . ?
C35 C36 1.38(2) . ?
C36 H36 0.9300 . ?
C36 C37 1.386(17) . ?
C38 H38 0.9300 . ?
C38 C39 1.430(17) . ?
C39 C40 1.398(17) . ?
C39 C44 1.421(17) . ?
C40 C41 1.437(16) . ?
C41 C42 1.385(18) . ?
C42 H42 0.9300 . ?
C42 C43 1.39(2) . ?
C43 H43 0.9300 . ?
C43 C44 1.355(19) . ?
C44 H44 0.9300 . ?
C45 H45A 0.9600 . ?
C45 H45B 0.9600 . ?
C45 H45C 0.9600 . ?
C46 C47 1.521(16) . ?
C47 C48 1.406(15) . ?
C47 C52 1.397(16) . ?
C48 C49 1.369(17) . ?
C49 H49 0.9300 . ?
C49 C50 1.384(17) . ?
C50 H50 0.9300 . ?
C50 C51 1.395(16) . ?
C51 H51 0.9300 . ?
C51 C52 1.386(16) . ?
C53 H53 0.9300 . ?
C53 C54 1.447(16) . ?
C54 C55 1.393(16) . ?
C54 C59 1.442(16) . ?
C55 C56 1.374(16) . ?
C56 C57 1.404(17) . ?
C57 H57 0.9300 . ?
C57 C58 1.398(17) . ?
C58 H58 0.9300 . ?
C58 C59 1.366(16) . ?
C59 H59 0.9300 . ?
C60 H60A 0.9600 . ?
C60 H60B 0.9600 . ?
C60 H60C 0.9600 . ?
C61 C62 1.500(17) . ?
C62 C63 1.412(16) . ?
C62 C67 1.418(17) . ?
C63 C64 1.391(18) . ?
C64 H64 0.9300 . ?
C64 C65 1.388(19) . ?
C65 H65 0.9300 . ?
C65 C66 1.391(17) . ?
C66 H66 0.9300 . ?
C66 C67 1.379(17) . ?
C68 H68 0.9300 . ?
C68 C69 1.483(15) . ?
C69 C70 1.436(17) . ?
C69 C74 1.402(15) . ?
C70 C71 1.383(16) . ?
C71 C72 1.380(15) . ?
C72 H72 0.9300 . ?
C72 C73 1.382(16) . ?
C73 H73 0.9300 . ?
C73 C74 1.372(16) . ?
C74 H74 0.9300 . ?
C75 H75A 1.01(15) . ?
C75 H75B 0.90(15) . ?
C76 C77 1.520(17) . ?
C77 C78 1.409(17) . ?
C77 C82 1.391(18) . ?
C78 C79 1.382(19) . ?
C79 H79 0.9300 . ?
C79 C80 1.37(2) . ?
C80 H80 0.9300 . ?
C80 C81 1.379(19) . ?
C81 H81 0.9300 . ?
C81 C82 1.410(17) . ?
C83 H83 0.9300 . ?
C83 C84 1.423(18) . ?
C84 C85 1.391(18) . ?
C84 C89 1.415(18) . ?
C85 C86 1.414(18) . ?
C86 C87 1.386(19) . ?
C87 H87 0.9300 . ?
C87 C88 1.40(2) . ?
C88 H88 0.9300 . ?
C88 C89 1.36(2) . ?
C89 H89 0.9300 . ?
C90 H90A 0.9600 . ?
C90 H90B 0.9600 . ?
C90 H90C 0.9600 . ?
C91 H91A 0.9600 . ?
C91 H91B 0.9600 . ?
C91 H91C 0.9600 . ?
O12 H12A 0.8200 . ?
O12 C96 1.419(18) . ?
C96 H96A 0.9600 . ?
C96 H96B 0.9600 . ?
C96 H96C 0.9600 . ?
O28 H28A 0.9306 . ?
O28 C95 1.442(19) . ?
C95 H95A 0.9600 . ?
C95 H95B 0.9600 . ?
C95 H95C 0.9600 . ?
O29 H29A 0.8200 . ?
O29 C94 1.41(2) . ?
C94 H94A 0.9600 . ?
C94 H94B 0.9600 . ?
C94 H94C 0.9600 . ?
O31 H31 0.8200 . ?
O31 C97 1.382(19) . ?
C97 H97A 0.9600 . ?
C97 H97B 0.9600 . ?
C97 H97C 0.9600 . ?
O32 H32 0.8200 . ?
O32 C98 1.39(3) . ?
C98 H98A 0.9600 . ?
C98 H98B 0.9600 . ?
C98 H98C 0.9600 . ?
O33 H33 0.8198 . ?
O33 C99 1.35(4) . ?
C99 H99A 0.9600 . ?
C99 H99B 0.9600 . ?
C99 H99C 0.9600 . ?
N7 C92 1.15(2) . ?
C92 C93 1.47(2) . ?
C93 H93A 0.9600 . ?
C93 H93B 0.9600 . ?
C93 H93C 0.9600 . ?

loop_
_geom_torsion_atom_site_label_1
_geom_torsion_atom_site_label_2
_geom_torsion_atom_site_label_3
_geom_torsion_atom_site_label_4
_geom_torsion
_geom_torsion_site_symmetry_1
_geom_torsion_site_symmetry_2
_geom_torsion_site_symmetry_3
_geom_torsion_site_symmetry_4
_geom_torsion_publ_flag
Dy1 O2 C1 O1 128.7(11) . . . . ?
Dy1 O2 C1 C2 -49.5(14) . . . . ?
Dy1 O3 C10 C9 27.5(15) . . . . ?
Dy1 O3 C10 C11 -154.2(7) . . . . ?
Dy1 O15 C55 C54 -143.6(9) . . . . ?
Dy1 O15 C55 C56 31.6(12) . . . . ?
Dy1 O16 C56 C55 -31.0(11) . . . . ?
Dy1 O16 C56 C57 148.1(10) . . . . ?
Dy1 O17 C61 O18 41(2) . . . . ?
Dy1 O17 C61 C62 -139.6(11) . . . . ?
Dy1 N1 C7 C2 -59.4(12) . . . . ?
Dy1 N1 C7 C6 123.3(10) . . . . ?
Dy1 N1 C8 C9 -0.9(17) . . . . ?
Dy2 O3 C10 C9 -173.0(8) . . . . ?
Dy2 O3 C10 C11 5.3(12) . . . . ?
Dy2 O4 C11 C10 -0.5(12) . . . . ?
Dy2 O4 C11 C12 179.0(9) . . . . ?
Dy2 O10 C31 O9 -146.0(10) . . . . ?
Dy2 O10 C31 C32 33.0(16) . . . . ?
Dy2 O11 C40 C39 10(2) . . . . ?
Dy2 O11 C40 C41 -169.2(9) . . . . ?
Dy2 O14 C46 O13 -164.1(8) . . . . ?
Dy2 O14 C46 C47 15.3(15) . . . . ?
Dy2 O15 C55 C54 42.8(15) . . . . ?
Dy2 O15 C55 C56 -142.0(8) . . . . ?
Dy2 N3 C37 C32 56.4(12) . . . . ?
Dy2 N3 C37 C36 -120.8(11) . . . . ?
Dy2 N3 C38 C39 -5.9(18) . . . . ?
Dy2 N4 C52 C47 56.7(11) . . . . ?
Dy2 N4 C52 C51 -118.2(10) . . . . ?
Dy2 N4 C53 C54 -12.0(16) . . . . ?
Dy3 O6 C16 O5 141.7(10) . . . . ?
Dy3 O6 C16 C17 -34.2(17) . . . . ?
Dy3 O7 C25 C24 38.7(15) . . . . ?
Dy3 O7 C25 C26 -141.4(9) . . . . ?
Dy3 O13 C46 O14 45(4) . . . . ?
Dy3 O13 C46 C47 -135(3) . . . . ?
Dy3 O19 C70 C69 -156.8(8) . . . . ?
Dy3 O19 C70 C71 27.6(13) . . . . ?
Dy3 O20 C71 C70 -24.1(11) . . . . ?
Dy3 O20 C71 C72 151.3(9) . . . . ?
Dy3 N2 C22 C17 -49.3(13) . . . . ?
Dy3 N2 C22 C21 128.1(10) . . . . ?
Dy3 N2 C23 C24 -8.7(17) . . . . ?
Dy4 O7 C25 C24 -178.9(8) . . . . ?
Dy4 O7 C25 C26 0.9(13) . . . . ?
Dy4 O8 C26 C25 1.1(13) . . . . ?
Dy4 O8 C26 C27 -176.7(9) . . . . ?
Dy4 O18 C61 O17 -167.2(7) . . . . ?
Dy4 O18 C61 C62 12.9(16) . . . . ?
Dy4 O19 C70 C69 33.1(16) . . . . ?
Dy4 O19 C70 C71 -142.5(9) . . . . ?
Dy4 O22 C76 O21 -150.5(10) . . . . ?
Dy4 O22 C76 C77 31.3(19) . . . . ?
Dy4 O23 C85 C84 28(2) . . . . ?
Dy4 O23 C85 C86 -154.6(10) . . . . ?
Dy4 N5 C67 C62 58.0(11) . . . . ?
Dy4 N5 C67 C66 -120.9(11) . . . . ?
Dy4 N5 C68 C69 -9.1(15) . . . . ?
Dy4 N6 C82 C77 49.1(13) . . . . ?
Dy4 N6 C82 C81 -132.7(10) . . . . ?
Dy4 N6 C83 C84 -3.3(19) . . . . ?
Cl1 C3 C4 C5 179.1(10) . . . . ?
Cl2 C18 C19 C20 176.7(11) . . . . ?
Cl3 C33 C34 C35 -177.9(11) . . . . ?
Cl4 C48 C49 C50 -178.9(9) . . . . ?
Cl5 C63 C64 C65 -179.5(10) . . . . ?
Cl6 C78 C79 C80 -178.6(10) . . . . ?
O1 C1 C2 C3 54.6(17) . . . . ?
O1 C1 C2 C7 -122.2(12) . . . . ?
O2 C1 C2 C3 -127.0(13) . . . . ?
O2 C1 C2 C7 56.1(15) . . . . ?
O3 C10 C11 O4 -3.0(14) . . . . ?
O3 C10 C11 C12 177.5(10) . . . . ?
O4 C11 C12 C13 -176.8(11) . . . . ?
O5 C16 C17 C18 50.7(18) . . . . ?
O5 C16 C17 C22 -127.8(12) . . . . ?
O6 C16 C17 C18 -133.3(13) . . . . ?
O6 C16 C17 C22 48.2(16) . . . . ?
O7 C25 C26 O8 -1.3(15) . . . . ?
O7 C25 C26 C27 176.4(10) . . . . ?
O8 C26 C27 C28 179.3(11) . . . . ?
O9 C31 C32 C33 -56.2(18) . . . . ?
O9 C31 C32 C37 121.4(13) . . . . ?
O10 C31 C32 C33 124.7(13) . . . . ?
O10 C31 C32 C37 -57.7(16) . . . . ?
O11 C40 C41 O30 -0.6(16) . . . . ?
O11 C40 C41 C42 180.0(11) . . . . ?
O13 C46 C47 C48 -51.2(15) . . . . ?
O13 C46 C47 C52 126.1(11) . . . . ?
O14 C46 C47 C48 129.3(12) . . . . ?
O14 C46 C47 C52 -53.4(15) . . . . ?
O15 C55 C56 O16 2.8(15) . . . . ?
O15 C55 C56 C57 -176.4(10) . . . . ?
O16 C56 C57 C58 -177.3(11) . . . . ?
O17 C61 C62 C63 -42.6(17) . . . . ?
O17 C61 C62 C67 134.6(12) . . . . ?
O18 C61 C62 C63 137.3(12) . . . . ?
O18 C61 C62 C67 -45.5(16) . . . . ?
O19 C70 C71 O20 -0.9(15) . . . . ?
O19 C70 C71 C72 -176.5(10) . . . . ?
O20 C71 C72 C73 -177.8(10) . . . . ?
O21 C76 C77 C78 -41.4(17) . . . . ?
O21 C76 C77 C82 134.2(12) . . . . ?
O22 C76 C77 C78 136.8(12) . . . . ?
O22 C76 C77 C82 -47.6(17) . . . . ?
O23 C85 C86 O24 0.0(19) . . . . ?
O23 C85 C86 C87 178.2(13) . . . . ?
O24 C86 C87 C88 -177.5(15) . . . . ?
O30 C41 C42 C43 -178.2(12) . . . . ?
N1 C8 C9 C10 -13.4(19) . . . . ?
N1 C8 C9 C14 165.1(11) . . . . ?
N2 C23 C24 C25 -19.3(18) . . . . ?
N2 C23 C24 C29 162.7(12) . . . . ?
N3 C38 C39 C40 0(2) . . . . ?
N3 C38 C39 C44 -178.0(12) . . . . ?
N4 C53 C54 C55 -8.9(18) . . . . ?
N4 C53 C54 C59 171.5(11) . . . . ?
N5 C68 C69 C70 -10.2(17) . . . . ?
N5 C68 C69 C74 174.4(10) . . . . ?
N6 C83 C84 C85 -11(2) . . . . ?
N6 C83 C84 C89 172.5(13) . . . . ?
C1 C2 C3 Cl1 2.0(18) . . . . ?
C1 C2 C3 C4 -179.5(12) . . . . ?
C1 C2 C7 N1 1.5(16) . . . . ?
C1 C2 C7 C6 178.8(11) . . . . ?
C2 C3 C4 C5 1(2) . . . . ?
C3 C2 C7 N1 -175.5(11) . . . . ?
C3 C2 C7 C6 1.8(18) . . . . ?
C3 C4 C5 C6 2.5(19) . . . . ?
C4 C5 C6 C7 -3.3(18) . . . . ?
C5 C6 C7 N1 178.3(11) . . . . ?
C5 C6 C7 C2 1.1(18) . . . . ?
C7 N1 C8 C9 178.1(11) . . . . ?
C7 C2 C3 Cl1 178.8(9) . . . . ?
C7 C2 C3 C4 -2.6(19) . . . . ?
C8 N1 C7 C2 121.5(12) . . . . ?
C8 N1 C7 C6 -55.8(15) . . . . ?
C8 C9 C10 O3 -0.4(18) . . . . ?
C8 C9 C10 C11 -178.7(11) . . . . ?
C8 C9 C14 C13 -178.9(11) . . . . ?
C9 C10 C11 O4 175.5(10) . . . . ?
C9 C10 C11 C12 -4.1(16) . . . . ?
C10 C9 C14 C13 -0.3(18) . . . . ?
C10 C11 C12 C13 2.7(18) . . . . ?
C11 C12 C13 C14 0.0(19) . . . . ?
C12 C13 C14 C9 -1.2(19) . . . . ?
C14 C9 C10 O3 -178.9(10) . . . . ?
C14 C9 C10 C11 2.8(15) . . . . ?
C15 O4 C11 C10 159.2(10) . . . . ?
C15 O4 C11 C12 -21.2(17) . . . . ?
C16 C17 C18 Cl2 4.2(17) . . . . ?
C16 C17 C18 C19 -178.4(12) . . . . ?
C16 C17 C22 N2 -3.5(17) . . . . ?
C16 C17 C22 C21 179.0(11) . . . . ?
C17 C18 C19 C20 -1(2) . . . . ?
C18 C17 C22 N2 177.9(11) . . . . ?
C18 C17 C22 C21 0.4(18) . . . . ?
C18 C19 C20 C21 1(2) . . . . ?
C19 C20 C21 C22 0(2) . . . . ?
C20 C21 C22 N2 -177.8(12) . . . . ?
C20 C21 C22 C17 -0.3(19) . . . . ?
C22 N2 C23 C24 170.9(11) . . . . ?
C22 C17 C18 Cl2 -177.2(9) . . . . ?
C22 C17 C18 C19 0.1(19) . . . . ?
C23 N2 C22 C17 131.1(12) . . . . ?
C23 N2 C22 C21 -51.5(15) . . . . ?
C23 C24 C25 O7 5.0(17) . . . . ?
C23 C24 C25 C26 -174.8(10) . . . . ?
C23 C24 C29 C28 177.5(11) . . . . ?
C24 C25 C26 O8 178.5(10) . . . . ?
C24 C25 C26 C27 -3.7(17) . . . . ?
C25 C24 C29 C28 -0.5(18) . . . . ?
C25 C26 C27 C28 1.7(18) . . . . ?
C26 C27 C28 C29 1.0(18) . . . . ?
C27 C28 C29 C24 -1.6(19) . . . . ?
C29 C24 C25 O7 -177.1(10) . . . . ?
C29 C24 C25 C26 3.0(16) . . . . ?
C30 O8 C26 C25 177.3(11) . . . . ?
C30 O8 C26 C27 -0.5(16) . . . . ?
C31 C32 C33 Cl3 -4.5(17) . . . . ?
C31 C32 C33 C34 176.5(13) . . . . ?
C31 C32 C37 N3 6.8(17) . . . . ?
C31 C32 C37 C36 -176.0(12) . . . . ?
C32 C33 C34 C35 1(2) . . . . ?
C33 C32 C37 N3 -175.5(11) . . . . ?
C33 C32 C37 C36 1.7(18) . . . . ?
C33 C34 C35 C36 -1(2) . . . . ?
C34 C35 C36 C37 2(2) . . . . ?
C35 C36 C37 N3 175.0(12) . . . . ?
C35 C36 C37 C32 -2(2) . . . . ?
C37 N3 C38 C39 -177.2(11) . . . . ?
C37 C32 C33 Cl3 177.9(9) . . . . ?
C37 C32 C33 C34 -1.2(19) . . . . ?
C38 N3 C37 C32 -131.2(12) . . . . ?
C38 N3 C37 C36 51.6(15) . . . . ?
C38 C39 C40 O11 0.1(18) . . . . ?
C38 C39 C40 C41 179.6(11) . . . . ?
C38 C39 C44 C43 -178.8(13) . . . . ?
C39 C40 C41 O30 179.8(10) . . . . ?
C39 C40 C41 C42 0.4(17) . . . . ?
C40 C39 C44 C43 3(2) . . . . ?
C40 C41 C42 C43 1.1(19) . . . . ?
C41 C42 C43 C44 0(2) . . . . ?
C42 C43 C44 C39 -2(2) . . . . ?
C44 C39 C40 O11 177.9(11) . . . . ?
C44 C39 C40 C41 -2.6(17) . . . . ?
C45 O30 C41 C40 172.6(11) . . . . ?
C45 O30 C41 C42 -8.1(18) . . . . ?
C46 C47 C48 Cl4 -4.8(15) . . . . ?
C46 C47 C48 C49 176.5(11) . . . . ?
C46 C47 C52 N4 8.9(15) . . . . ?
C46 C47 C52 C51 -176.3(10) . . . . ?
C47 C48 C49 C50 -0.2(18) . . . . ?
C48 C47 C52 N4 -173.6(9) . . . . ?
C48 C47 C52 C51 1.2(16) . . . . ?
C48 C49 C50 C51 0.9(18) . . . . ?
C49 C50 C51 C52 -0.6(17) . . . . ?
C50 C51 C52 N4 174.2(10) . . . . ?
C50 C51 C52 C47 -0.5(17) . . . . ?
C52 N4 C53 C54 178.2(10) . . . . ?
C52 C47 C48 Cl4 177.8(8) . . . . ?
C52 C47 C48 C49 -0.8(17) . . . . ?
C53 N4 C52 C47 -131.6(11) . . . . ?
C53 N4 C52 C51 53.5(15) . . . . ?
C53 C54 C55 O15 -3.9(18) . . . . ?
C53 C54 C55 C56 -179.0(11) . . . . ?
C53 C54 C59 C58 178.7(11) . . . . ?
C54 C55 C56 O16 178.1(10) . . . . ?
C54 C55 C56 C57 -1.0(17) . . . . ?
C55 C54 C59 C58 -0.9(17) . . . . ?
C55 C56 C57 C58 1.8(18) . . . . ?
C56 C57 C58 C59 -2.1(19) . . . . ?
C57 C58 C59 C54 1.7(18) . . . . ?
C59 C54 C55 O15 175.6(10) . . . . ?
C59 C54 C55 C56 0.6(16) . . . . ?
C60 O16 C56 C55 173.6(9) . . . . ?
C60 O16 C56 C57 -7.3(16) . . . . ?
C61 C62 C63 Cl5 -4.5(17) . . . . ?
C61 C62 C63 C64 179.7(12) . . . . ?
C61 C62 C67 N5 3.7(17) . . . . ?
C61 C62 C67 C66 -177.4(11) . . . . ?
C62 C63 C64 C65 -4(2) . . . . ?
C63 C62 C67 N5 -179.0(10) . . . . ?
C63 C62 C67 C66 -0.1(17) . . . . ?
C63 C64 C65 C66 2(2) . . . . ?
C64 C65 C66 C67 0(2) . . . . ?
C65 C66 C67 N5 177.9(11) . . . . ?
C65 C66 C67 C62 -1.0(19) . . . . ?
C67 N5 C68 C69 -177.9(9) . . . . ?
C67 C62 C63 Cl5 178.2(9) . . . . ?
C67 C62 C63 C64 2.4(18) . . . . ?
C68 N5 C67 C62 -131.2(11) . . . . ?
C68 N5 C67 C66 49.9(15) . . . . ?
C68 C69 C70 O19 1.0(17) . . . . ?
C68 C69 C70 C71 176.7(10) . . . . ?
C68 C69 C74 C73 179.4(10) . . . . ?
C69 C70 C71 O20 -176.7(9) . . . . ?
C69 C70 C71 C72 7.7(17) . . . . ?
C70 C69 C74 C73 3.6(16) . . . . ?
C70 C71 C72 C73 -2.8(17) . . . . ?
C71 C72 C73 C74 -1.9(17) . . . . ?
C72 C73 C74 C69 1.3(17) . . . . ?
C74 C69 C70 O19 176.3(10) . . . . ?
C74 C69 C70 C71 -8.0(16) . . . . ?
C75 O20 C71 C70 176.9(10) . . . . ?
C75 O20 C71 C72 -7.7(16) . . . . ?
C76 C77 C78 Cl6 -6.8(16) . . . . ?
C76 C77 C78 C79 173.7(12) . . . . ?
C76 C77 C82 N6 3.5(17) . . . . ?
C76 C77 C82 C81 -174.7(11) . . . . ?
C77 C78 C79 C80 1(2) . . . . ?
C78 C77 C82 N6 179.1(10) . . . . ?
C78 C77 C82 C81 0.9(18) . . . . ?
C78 C79 C80 C81 1(2) . . . . ?
C79 C80 C81 C82 -2(2) . . . . ?
C80 C81 C82 N6 -177.2(11) . . . . ?
C80 C81 C82 C77 1.0(19) . . . . ?
C82 N6 C83 C84 -178.6(12) . . . . ?
C82 C77 C78 Cl6 177.6(9) . . . . ?
C82 C77 C78 C79 -1.9(18) . . . . ?
C83 N6 C82 C77 -135.3(12) . . . . ?
C83 N6 C82 C81 43.0(16) . . . . ?
C83 C84 C85 O23 3(2) . . . . ?
C83 C84 C85 C86 -174.5(13) . . . . ?
C83 C84 C89 C88 176.6(14) . . . . ?
C84 C85 C86 O24 177.9(12) . . . . ?
C84 C85 C86 C87 -4(2) . . . . ?
C85 C84 C89 C88 0(2) . . . . ?
C85 C86 C87 C88 4(2) . . . . ?
C86 C87 C88 C89 -3(3) . . . . ?
C87 C88 C89 C84 0(3) . . . . ?
C89 C84 C85 O23 179.3(12) . . . . ?
C89 C84 C85 C86 1(2) . . . . ?
C90 O24 C86 C85 179.9(15) . . . . ?
C90 O24 C86 C87 2(2) . . . . ?
